data_1574993
loop_
_publ_author_name
'Sowa Prendes, Daniel'
'L&#xf6;ffler, Julian'
'Barreto, Ivan Martins'
'Sankaran, Nagesh'
'Remm, Henning'
'Nascimento de Oliveira, Ronaldo'
'Gessner, Viktoria H.'
'Goo&#xdf;en, Lukas J'

_publ_section_title
;
 Diastereoselective arylation of bis-lactim ethers catalyzed by
 <i>N</i>-coordinating ylide-functionalized phosphine (NYPhos).
;
_journal_issue 31
_journal_name_full 'Chemical science'
_journal_page_first 14152
_journal_page_last 14160
_journal_paper_doi 10.1039/d5sc02814k
_journal_volume 16
_journal_year 2025
_chemical_formula_moiety 'C25 H51 N3 P2'
_chemical_formula_sum 'C25 H51 N3 P2'
_chemical_formula_weight 455.62
_space_group_crystal_system triclinic
_space_group_IT_number 2
_space_group_name_Hall '-P 1'
_space_group_name_H-M_alt 'P -1'
_atom_sites_solution_hydrogens geom
_atom_sites_solution_primary dual
_audit_creation_date 2021-09-13
_audit_creation_method SHELXL-2018/3
_audit_update_record
;
2025-03-18 deposited with the CCDC.	2025-06-27 downloaded from the CCDC.
;
_cell_angle_alpha 66.3050(10)
_cell_angle_beta 68.1190(10)
_cell_angle_gamma 72.6290(10)
_cell_formula_units_Z 8
_cell_length_a 17.50500(10)
_cell_length_b 18.2908(2)
_cell_length_c 20.1417(2)
_cell_measurement_reflns_used 45484
_cell_measurement_temperature 100(2)
_cell_measurement_theta_max 76.7490
_cell_measurement_theta_min 2.4640
_cell_volume 5395.23(10)
_computing_cell_refinement 'CrysAlisPro 1.171.41.93a (Rigaku OD, 2020)'
_computing_data_collection 'CrysAlisPro 1.171.41.93a (Rigaku OD, 2020)'
_computing_data_reduction 'CrysAlisPro 1.171.41.93a (Rigaku OD, 2020)'
_computing_structure_refinement 'SHELXL-2018/3 (Sheldrick, 2018)'
_computing_structure_solution 'SHELXT 2018/2 (Sheldrick, 2018)'
_diffrn_ambient_environment N~2~
_diffrn_ambient_temperature 100(2)
_diffrn_detector 'Hybrid Pixel Array Detector'
_diffrn_detector_area_resol_mean 10.0000
_diffrn_detector_type HyPix
_diffrn_measured_fraction_theta_full 0.997
_diffrn_measured_fraction_theta_max 0.997
_diffrn_measurement_details
;
List of Runs (angles in degrees, time in seconds):

  # Type    Start    End  Width  t~exp~   \w     \q     \k     \f   Frames
#--------------------------------------------------------------------------
  1  \w     33.00  58.00   0.50    0.08    --   47.45  76.00 -15.00   50
  2  \w     59.00  87.00   0.50    0.08    --   47.45  76.00 -15.00   56
  3  \w    141.00 176.00   0.50    0.31    --  106.49  30.00 150.00   70
  4  \w     90.00 143.00   0.50    0.31    --  106.49  77.00  30.00  106
  5  \w    107.00 133.00   0.50    0.31    --  106.49  30.00 150.00   52
  6  \w     87.00 178.00   0.50    0.31    --  106.49  76.00 -15.00  182
  7  \w     94.00 164.00   0.50    0.31    --  106.49  45.00 -90.00  140
  8  \w    102.00 177.00   0.50    0.31    --  106.49  30.00 -60.00  150
  9  \w    111.00 140.00   0.50    0.31    --  106.49  15.00 -90.00   58
 10  \w    147.00 176.00   0.50    0.31    --  106.49  15.00-150.00   58
 11  \w     93.00 131.00   0.50    0.31    --  106.49  15.00-150.00   76
 12  \w    -66.00  24.00   0.50    0.08    --  -47.45  76.00 -15.00  180
 13  \w    -48.00 -14.00   0.50    0.31    --  -86.25  45.00 150.00   68
 14  \w    -56.00 -16.00   0.50    0.31    --  -86.25  76.00 -15.00   80
 15  \w    -51.00 -15.00   0.50    0.31    --  -86.25  61.00 -30.00   72
 16  \w    -23.00  28.00   0.50    0.08    --  -47.45  19.00 -90.00  102
 17  \w    -45.00 -19.00   0.50    0.31    --  -86.25  45.00-180.00   52
 18  \w    -96.00 -65.00   0.50    0.08    --  -47.45 -76.00-142.00   62
 19  \w   -120.00 -73.00   0.50    0.08    --  -47.45-125.00 -90.00   94
 20  \w   -140.00-113.00   0.50    0.31    --  -86.25 -94.00 -90.00   54
 21  \w    -97.00 -65.00   0.50    0.31    --  -86.25 -76.00-142.00   64
 22  \w   -119.00 -74.00   0.50    0.08    --  -47.45-125.00   0.00   90
 23  \w   -116.00 -83.00   0.50    0.08    --  -47.45-125.00  30.00   66
 24  \w   -113.00 -87.00   0.50    0.08    --  -47.45-125.00  60.00   52
 25  \w    -26.00  28.00   0.50    0.08    --   47.45 -19.00 -90.00  108
 26  \w    -20.00  67.00   0.50    0.08    --   47.45 -76.00-142.00  174
 27  \w     61.00 100.00   0.50    0.31    --  106.49 -76.00-142.00   78
 28  \w     49.00  84.00   0.50    0.31    --  106.49 -77.00 -90.00   70
 29  \w     38.00  63.00   0.50    0.31    --  106.49 -61.00   0.00   50
 30  \w     41.00  67.00   0.50    0.31    --  106.49 -61.00  60.00   52
 31  \w     39.00  64.00   0.50    0.31    --  106.49 -61.00 120.00   50
 32  \w     35.00  60.00   0.50    0.31    --  106.49 -61.00 150.00   50
 33  \w     44.00  74.00   0.50    0.31    --  106.49 -61.00  90.00   60
 34  \w     99.00 124.00   0.50    0.31    --  106.49-142.00-107.48   50
 35  \w     49.00  75.00   0.50    0.31    --  106.49-142.00-107.48   52
 36  \w     64.00 111.00   0.50    0.31    --  106.49-125.00 -30.00   94
 37  \w     81.00 110.00   0.50    0.31    --  106.49-125.00  30.00   58
 38  \w     81.00 106.00   0.50    0.31    --  106.49-100.00   1.45   50
 39  \w     40.00  65.00   0.50    0.31    --  106.49-125.00  30.00   50
 40  \w     38.00  86.00   0.50    0.31    --  106.49 -94.00 -30.00   96
 41  \w     35.00 105.00   0.50    0.31    --  106.49 -96.00  32.53  140
 42  \w     36.00  77.00   0.50    0.31    --  106.49-125.00 120.00   82
 43  \w     64.00 105.00   0.50    0.31    --  106.49 -94.00 120.00   82
 44  \w     34.00 106.00   0.50    0.31    --  106.49-101.00 114.51  144
 45  \w     45.00 105.00   0.50    0.31    --  106.49 -94.00-120.00  120
 46  \w     45.00 105.00   0.50    0.31    --  106.49 -94.00-180.00  120
;
_diffrn_measurement_device 'four-circle diffractometer'
_diffrn_measurement_device_type 'XtaLAB Synergy, Dualflex, HyPix'
_diffrn_measurement_method '\w scans'
_diffrn_orient_matrix_type 'CrysAlisPro convention (1999,Acta A55,543-557)'
_diffrn_orient_matrix_UB_11 -0.0336193000
_diffrn_orient_matrix_UB_12 -0.0753261000
_diffrn_orient_matrix_UB_13 0.0139494000
_diffrn_orient_matrix_UB_21 -0.0300050000
_diffrn_orient_matrix_UB_22 0.0446941000
_diffrn_orient_matrix_UB_23 -0.0713863000
_diffrn_orient_matrix_UB_31 0.0851380000
_diffrn_orient_matrix_UB_32 -0.0325018000
_diffrn_orient_matrix_UB_33 -0.0481968000
_diffrn_radiation_monochromator mirror
_diffrn_radiation_probe x-ray
_diffrn_radiation_type CuK\a
_diffrn_radiation_wavelength 1.54184
_diffrn_reflns_av_R_equivalents 0.0409
_diffrn_reflns_av_sigmaI/netI 0.0523
_diffrn_reflns_av_unetI/netI 0.0359
_diffrn_reflns_Laue_measured_fraction_full 0.997
_diffrn_reflns_Laue_measured_fraction_max 0.997
_diffrn_reflns_limit_h_max 21
_diffrn_reflns_limit_h_min -20
_diffrn_reflns_limit_k_max 21
_diffrn_reflns_limit_k_min -21
_diffrn_reflns_limit_l_max 24
_diffrn_reflns_limit_l_min -24
_diffrn_reflns_number 69243
_diffrn_reflns_point_group_measured_fraction_full 0.997
_diffrn_reflns_point_group_measured_fraction_max 0.997
_diffrn_reflns_theta_full 67.684
_diffrn_reflns_theta_max 67.991
_diffrn_reflns_theta_min 2.503
_diffrn_source 'micro-focus sealed X-ray tube'
_diffrn_source_type 'PhotonJet (Cu) X-ray Source'
_exptl_absorpt_coefficient_mu 1.566
_exptl_absorpt_correction_T_max 0.791
_exptl_absorpt_correction_T_min 0.056
_exptl_absorpt_correction_type gaussian
_exptl_absorpt_process_details
;
CrysAlisPro 1.171.41.93a (Rigaku Oxford Diffraction, 2020)
Numerical absorption correction based on gaussian integration over
a multifaceted crystal model
Empirical absorption correction using spherical harmonics,
implemented in SCALE3 ABSPACK scaling algorithm.
;
_exptl_crystal_colour colourless
_exptl_crystal_density_diffrn 1.122
_exptl_crystal_description block
_exptl_crystal_F_000 2016
_exptl_crystal_size_max 0.340
_exptl_crystal_size_mid 0.260
_exptl_crystal_size_min 0.240
_refine_diff_density_max 0.739
_refine_diff_density_min -0.689
_refine_diff_density_rms 0.075
_refine_ls_extinction_method none
_refine_ls_goodness_of_fit_ref 1.041
_refine_ls_hydrogen_treatment constr
_refine_ls_matrix_type full
_refine_ls_number_parameters 1109
_refine_ls_number_reflns 19572
_refine_ls_number_restraints 0
_refine_ls_restrained_S_all 1.041
_refine_ls_R_factor_all 0.0595
_refine_ls_R_factor_gt 0.0540
_refine_ls_shift/su_max 0.002
_refine_ls_shift/su_mean 0.000
_refine_ls_structure_factor_coef Fsqd
_refine_ls_weighting_details 'w=1/[\s^2^(Fo^2^)+(0.1163P)^2^+0.1151P] where P=(Fo^2^+2Fc^2^)/3'
_refine_ls_weighting_scheme calc
_refine_ls_wR_factor_gt 0.1498
_refine_ls_wR_factor_ref 0.1562
_reflns_Friedel_coverage 0.000
_reflns_number_gt 16493
_reflns_number_total 19572
_reflns_threshold_expression 'I > 2\s(I)'
_cod_data_source_file d5sc02814k6.cif
_cod_data_source_block JL-NK-21_auto_a
_cod_depositor_comments 'Adding full bibliography for 1574991--1574993.cif.'
_cod_original_cell_volume 5395.24(10)
_cod_database_code 1574993
_shelx_shelxl_version_number 2018/3
_shelx_space_group_comment
;
The symmetry employed for this shelxl refinement is uniquely defined
by the following loop, which should always be used as a source of
symmetry information in preference to the above space-group names.
They are only intended as comments.
;
_shelx_estimated_absorpt_t_min 0.618
_shelx_estimated_absorpt_t_max 0.705
_cell_oxdiff_length_a 17.50498(14)
_cell_oxdiff_length_b 18.29083(16)
_cell_oxdiff_length_c 20.1417(2)
_cell_oxdiff_angle_alpha 66.3048(9)
_cell_oxdiff_angle_beta 68.1186(8)
_cell_oxdiff_angle_gamma 72.6289(7)
_cell_oxdiff_volume 5395.21(8)
_cell_oxdiff_measurement_reflns_used 45484
_oxdiff_exptl_absorpt_empirical_full_min 0.608
_oxdiff_exptl_absorpt_empirical_full_max 1.478
_oxdiff_exptl_absorpt_empirical_details
;
Empirical correction (ABSPACK) includes:
- Absorption correction using spherical harmonics
- Frame scaling
;
_diffrn_oxdiff_digest_frames
;
01c42697942ed68338886d87bdb55d14390386457c7
;
_reflns_odcompleteness_completeness 99.78
_reflns_odcompleteness_theta 66.97
_reflns_odcompleteness_iscentric 1
_chemical_oxdiff_formula 'C25 H47 P2 N3'

loop_
_space_group_symop_operation_xyz
'x, y, z'
'-x, -y, -z'

loop_
_atom_site_label
_atom_site_type_symbol
_atom_site_fract_x
_atom_site_fract_y
_atom_site_fract_z
_atom_site_U_iso_or_equiv
_atom_site_adp_type
_atom_site_occupancy
_atom_site_site_symmetry_order
_atom_site_calc_flag
_atom_site_refinement_flags_posn
_atom_site_refinement_flags_adp
_atom_site_refinement_flags_occupancy
_atom_site_disorder_assembly
_atom_site_disorder_group
N1 N 0.88315(7) 0.31221(7) -0.02017(6) 0.0279(2) Uani 1 1 d . . . . .
C1 C 0.85900(8) 0.15694(8) 0.05937(8) 0.0294(3) Uani 1 1 d . . . . .
N2 N 0.85858(7) 0.23174(7) -0.09546(6) 0.0291(2) Uani 1 1 d . . . . .
C2 C 0.95218(8) 0.12531(9) 0.05253(8) 0.0352(3) Uani 1 1 d . . . . .
H2A H 0.968106 0.072288 0.045350 0.053 Uiso 1 1 calc R U . . .
H2B H 0.962913 0.119907 0.098831 0.053 Uiso 1 1 calc R U . . .
H2C H 0.985114 0.163511 0.009018 0.053 Uiso 1 1 calc R U . . .
N3 N 0.73239(7) 0.28284(7) 0.00030(6) 0.0276(2) Uani 1 1 d . . . . .
N4 N 0.37794(7) 0.56985(7) 0.73150(6) 0.0287(2) Uani 1 1 d . . . . .
N5 N 0.22661(7) 0.54005(7) 0.75534(6) 0.0281(2) Uani 1 1 d . . . . .
N6 N 0.35461(7) 0.46986(7) 0.67412(7) 0.0293(2) Uani 1 1 d . . . . .
C3 C 0.89673(9) 0.31859(9) 0.04506(8) 0.0316(3) Uani 1 1 d . . . . .
H3A H 0.892851 0.266252 0.086959 0.038 Uiso 1 1 calc R U . . .
H3B H 0.852602 0.360656 0.063020 0.038 Uiso 1 1 calc R U . . .
C4 C 0.98220(9) 0.34048(10) 0.02343(9) 0.0361(3) Uani 1 1 d . . . . .
H4A H 1.026371 0.295633 0.010610 0.043 Uiso 1 1 calc R U . . .
H4B H 0.988696 0.347355 0.067244 0.043 Uiso 1 1 calc R U . . .
C5 C 0.99301(10) 0.41851(10) -0.04403(9) 0.0395(3) Uani 1 1 d . . . . .
H5A H 0.954293 0.464979 -0.029207 0.047 Uiso 1 1 calc R U . . .
H5B H 1.050902 0.428251 -0.060166 0.047 Uiso 1 1 calc R U . . .
C6 C 0.97484(10) 0.41151(10) -0.10944(9) 0.0375(3) Uani 1 1 d . . . . .
H6A H 1.018549 0.370106 -0.128803 0.045 Uiso 1 1 calc R U . . .
H6B H 0.976558 0.464052 -0.151169 0.045 Uiso 1 1 calc R U . . .
C7 C 0.88921(9) 0.38798(9) -0.08430(8) 0.0317(3) Uani 1 1 d . . . . .
H7A H 0.845046 0.431829 -0.069487 0.038 Uiso 1 1 calc R U . . .
H7B H 0.880158 0.381321 -0.127080 0.038 Uiso 1 1 calc R U . . .
C8 C 0.83133(9) 0.29274(9) -0.16050(8) 0.0317(3) Uani 1 1 d . . . . .
H8A H 0.877164 0.322954 -0.196023 0.038 Uiso 1 1 calc R U . . .
H8B H 0.782820 0.331923 -0.142659 0.038 Uiso 1 1 calc R U . . .
C9 C 0.80706(9) 0.25318(9) -0.20173(8) 0.0351(3) Uani 1 1 d . . . . .
H9A H 0.791010 0.295228 -0.246289 0.042 Uiso 1 1 calc R U . . .
H9B H 0.758212 0.226714 -0.167541 0.042 Uiso 1 1 calc R U . . .
C10 C 0.87993(9) 0.19021(9) -0.22751(8) 0.0370(3) Uani 1 1 d . . . . .
H10A H 0.861803 0.161536 -0.250054 0.044 Uiso 1 1 calc R U . . .
H10B H 0.926352 0.217539 -0.266654 0.044 Uiso 1 1 calc R U . . .
P1 P 0.83308(2) 0.24175(2) -0.00973(2) 0.02585(10) Uani 1 1 d . . . . .
C11 C 0.90991(9) 0.12946(10) -0.16019(9) 0.0387(3) Uani 1 1 d . . . . .
H11A H 0.960460 0.092099 -0.178166 0.046 Uiso 1 1 calc R U . . .
H11B H 0.865991 0.096811 -0.124688 0.046 Uiso 1 1 calc R U . . .
C12 C 0.93023(8) 0.17174(9) -0.11843(8) 0.0335(3) Uani 1 1 d . . . . .
H12A H 0.945515 0.130841 -0.073035 0.040 Uiso 1 1 calc R U . . .
H12B H 0.978780 0.198937 -0.151906 0.040 Uiso 1 1 calc R U . . .
C13 C 0.68934(8) 0.33554(8) 0.04692(8) 0.0299(3) Uani 1 1 d . . . . .
H13A H 0.730577 0.359625 0.050767 0.036 Uiso 1 1 calc R U . . .
H13B H 0.660445 0.303308 0.098626 0.036 Uiso 1 1 calc R U . . .
C14 C 0.62552(9) 0.40312(9) 0.01127(9) 0.0338(3) Uani 1 1 d . . . . .
H14A H 0.595229 0.437491 0.043852 0.041 Uiso 1 1 calc R U . . .
H14B H 0.655095 0.437730 -0.038832 0.041 Uiso 1 1 calc R U . . .
C15 C 0.56302(9) 0.36760(9) 0.00191(9) 0.0363(3) Uani 1 1 d . . . . .
H15A H 0.525510 0.411942 -0.025181 0.044 Uiso 1 1 calc R U . . .
H15B H 0.528304 0.338872 0.052396 0.044 Uiso 1 1 calc R U . . .
C16 C 0.60890(9) 0.30857(9) -0.04261(9) 0.0338(3) Uani 1 1 d . . . . .
H16A H 0.568077 0.281741 -0.043608 0.041 Uiso 1 1 calc R U . . .
H16B H 0.636818 0.338875 -0.095500 0.041 Uiso 1 1 calc R U . . .
C17 C 0.67400(8) 0.24442(9) -0.00666(8) 0.0303(3) Uani 1 1 d . . . . .
H17A H 0.645495 0.210086 0.044130 0.036 Uiso 1 1 calc R U . . .
H17B H 0.705575 0.209154 -0.038200 0.036 Uiso 1 1 calc R U . . .
C18 C 0.79483(9) 0.00231(9) 0.12798(9) 0.0351(3) Uani 1 1 d . . . . .
C19 C 0.86293(10) -0.05864(9) 0.16215(10) 0.0436(4) Uani 1 1 d . . . . .
H19A H 0.871936 -0.109695 0.152965 0.065 Uiso 1 1 calc R U . . .
H19B H 0.845454 -0.068533 0.216814 0.065 Uiso 1 1 calc R U . . .
H19C H 0.915044 -0.036747 0.138573 0.065 Uiso 1 1 calc R U . . .
C20 C 0.82072(9) 0.01027(9) 0.04430(9) 0.0395(3) Uani 1 1 d . . . . .
H20A H 0.779531 0.051301 0.020386 0.059 Uiso 1 1 calc R U . . .
H20B H 0.823474 -0.042004 0.039978 0.059 Uiso 1 1 calc R U . . .
H20C H 0.875741 0.026612 0.018942 0.059 Uiso 1 1 calc R U . . .
P2 P 0.77365(2) 0.11053(2) 0.12939(2) 0.02846(10) Uani 1 1 d . . . . .
C21 C 0.71238(10) -0.03117(10) 0.16676(10) 0.0445(4) Uani 1 1 d . . . . .
H21A H 0.668768 0.007628 0.144658 0.067 Uiso 1 1 calc R U . . .
H21B H 0.695466 -0.039479 0.221101 0.067 Uiso 1 1 calc R U . . .
H21C H 0.720430 -0.082947 0.159194 0.067 Uiso 1 1 calc R U . . .
C22 C 0.77747(9) 0.10386(9) 0.22551(8) 0.0335(3) Uani 1 1 d . . . . .
C23 C 0.73947(10) 0.18988(9) 0.22899(8) 0.0387(3) Uani 1 1 d . . . . .
H23A H 0.772834 0.228440 0.186416 0.058 Uiso 1 1 calc R U . . .
H23B H 0.739309 0.192346 0.276755 0.058 Uiso 1 1 calc R U . . .
H23C H 0.681993 0.203823 0.226018 0.058 Uiso 1 1 calc R U . . .
C24 C 0.86326(10) 0.08120(11) 0.23937(9) 0.0430(4) Uani 1 1 d . . . . .
H24A H 0.891847 0.028944 0.231904 0.064 Uiso 1 1 calc R U . . .
H24B H 0.855866 0.077119 0.291346 0.064 Uiso 1 1 calc R U . . .
H24C H 0.896873 0.123059 0.203702 0.064 Uiso 1 1 calc R U . . .
C25 C 0.72009(10) 0.04729(10) 0.29011(9) 0.0423(3) Uani 1 1 d . . . . .
H25A H 0.666040 0.059668 0.280330 0.063 Uiso 1 1 calc R U . . .
H25B H 0.711646 0.055043 0.337921 0.063 Uiso 1 1 calc R U . . .
H25C H 0.745795 -0.009108 0.293498 0.063 Uiso 1 1 calc R U . . .
P1_1 P 0.83157(2) 0.74656(2) 0.50021(2) 0.02577(10) Uani 1 1 d . . . . .
N1_1 N 0.88499(7) 0.81821(7) 0.48138(6) 0.0285(2) Uani 1 1 d . . . . .
C1_1 C 0.84713(8) 0.67045(8) 0.57933(8) 0.0289(3) Uani 1 1 d . . . . .
P2_1 P 0.75561(2) 0.63130(2) 0.64555(2) 0.02695(10) Uani 1 1 d . . . . .
N2_1 N 0.73383(7) 0.79238(7) 0.50012(6) 0.0279(2) Uani 1 1 d . . . . .
C2_1 C 0.93556(8) 0.64279(9) 0.58741(8) 0.0339(3) Uani 1 1 d . . . . .
H2A_1 H 0.974840 0.669294 0.539850 0.051 Uiso 1 1 calc R U . . .
H2B_1 H 0.951049 0.583839 0.599179 0.051 Uiso 1 1 calc R U . . .
H2C_1 H 0.937523 0.657504 0.628403 0.051 Uiso 1 1 calc R U . . .
N3_1 N 0.86263(7) 0.71884(7) 0.42263(6) 0.0287(2) Uani 1 1 d . . . . .
C3_1 C 0.89477(8) 0.83686(9) 0.54208(8) 0.0313(3) Uani 1 1 d . . . . .
H3A_1 H 0.884125 0.790702 0.589820 0.038 Uiso 1 1 calc R U . . .
H3B_1 H 0.853305 0.885175 0.550282 0.038 Uiso 1 1 calc R U . . .
C4_1 C 0.98281(9) 0.85297(10) 0.52139(9) 0.0358(3) Uani 1 1 d . . . . .
H4A_1 H 1.023927 0.803090 0.517491 0.043 Uiso 1 1 calc R U . . .
H4B_1 H 0.987530 0.867498 0.561887 0.043 Uiso 1 1 calc R U . . .
C5_1 C 1.00269(9) 0.92174(10) 0.44623(9) 0.0376(3) Uani 1 1 d . . . . .
H5A_1 H 1.062040 0.926925 0.430928 0.045 Uiso 1 1 calc R U . . .
H5B_1 H 0.967546 0.973532 0.452319 0.045 Uiso 1 1 calc R U . . .
C6_1 C 0.98613(9) 0.90477(10) 0.38484(8) 0.0357(3) Uani 1 1 d . . . . .
H6A_1 H 0.993015 0.952445 0.338074 0.043 Uiso 1 1 calc R U . . .
H6B_1 H 1.027506 0.857896 0.373102 0.043 Uiso 1 1 calc R U . . .
C7_1 C 0.89794(9) 0.88663(9) 0.41035(8) 0.0320(3) Uani 1 1 d . . . . .
H7A_1 H 0.856369 0.935186 0.417759 0.038 Uiso 1 1 calc R U . . .
H7B_1 H 0.889678 0.873508 0.370626 0.038 Uiso 1 1 calc R U . . .
C8_1 C 0.68970(8) 0.84574(9) 0.54604(8) 0.0307(3) Uani 1 1 d . . . . .
H8A_1 H 0.730673 0.867561 0.552821 0.037 Uiso 1 1 calc R U . . .
H8B_1 H 0.657539 0.814490 0.596705 0.037 Uiso 1 1 calc R U . . .
C9_1 C 0.63035(9) 0.91565(9) 0.50717(9) 0.0359(3) Uani 1 1 d . . . . .
H9A_1 H 0.599237 0.950234 0.539445 0.043 Uiso 1 1 calc R U . . .
H9B_1 H 0.663146 0.949384 0.458361 0.043 Uiso 1 1 calc R U . . .
C10_1 C 0.56862(9) 0.88391(10) 0.49296(10) 0.0400(3) Uani 1 1 d . . . . .
H10A_1 H 0.534554 0.929817 0.463336 0.048 Uiso 1 1 calc R U . . .
H10B_1 H 0.530429 0.856702 0.541926 0.048 Uiso 1 1 calc R U . . .
C11_1 C 0.61555(9) 0.82388(10) 0.44953(9) 0.0375(3) Uani 1 1 d . . . . .
H11A_1 H 0.574895 0.799611 0.445068 0.045 Uiso 1 1 calc R U . . .
H11B_1 H 0.647572 0.852948 0.397795 0.045 Uiso 1 1 calc R U . . .
C12_1 C 0.67518(8) 0.75693(9) 0.49012(8) 0.0313(3) Uani 1 1 d . . . . .
H12A_1 H 0.642812 0.724826 0.540211 0.038 Uiso 1 1 calc R U . . .
H12B_1 H 0.706826 0.720092 0.460155 0.038 Uiso 1 1 calc R U . . .
C13_1 C 0.84887(9) 0.77115(9) 0.34906(8) 0.0321(3) Uani 1 1 d . . . . .
H13A_1 H 0.899129 0.795667 0.315593 0.039 Uiso 1 1 calc R U . . .
H13B_1 H 0.801157 0.815623 0.356403 0.039 Uiso 1 1 calc R U . . .
C14_1 C 0.83082(10) 0.72314(9) 0.31143(9) 0.0374(3) Uani 1 1 d . . . . .
H14A_1 H 0.823568 0.759228 0.261338 0.045 Uiso 1 1 calc R U . . .
H14B_1 H 0.778225 0.701987 0.342979 0.045 Uiso 1 1 calc R U . . .
C15_1 C 0.90254(10) 0.65265(10) 0.30159(9) 0.0388(3) Uani 1 1 d . . . . .
H15A_1 H 0.953878 0.673836 0.265590 0.047 Uiso 1 1 calc R U . . .
H15B_1 H 0.888398 0.619476 0.280664 0.047 Uiso 1 1 calc R U . . .
C16_1 C 0.91788(9) 0.60015(9) 0.37836(8) 0.0348(3) Uani 1 1 d . . . . .
H16A_1 H 0.869023 0.573475 0.411971 0.042 Uiso 1 1 calc R U . . .
H16B_1 H 0.967379 0.557235 0.371088 0.042 Uiso 1 1 calc R U . . .
C17_1 C 0.93224(8) 0.65064(9) 0.41596(8) 0.0328(3) Uani 1 1 d . . . . .
H17A_1 H 0.937634 0.615871 0.466963 0.039 Uiso 1 1 calc R U . . .
H17B_1 H 0.985054 0.671762 0.385565 0.039 Uiso 1 1 calc R U . . .
C18_1 C 0.75785(9) 0.62218(9) 0.74252(8) 0.0312(3) Uani 1 1 d . . . . .
C19_1 C 0.77392(9) 0.70450(9) 0.73326(8) 0.0351(3) Uani 1 1 d . . . . .
H19A_1 H 0.832249 0.709356 0.704146 0.053 Uiso 1 1 calc R U . . .
H19B_1 H 0.762953 0.708181 0.783318 0.053 Uiso 1 1 calc R U . . .
H19C_1 H 0.736782 0.748371 0.706434 0.053 Uiso 1 1 calc R U . . .
C20_1 C 0.82245(9) 0.55501(9) 0.77666(8) 0.0372(3) Uani 1 1 d . . . . .
H20A_1 H 0.878437 0.560419 0.741152 0.056 Uiso 1 1 calc R U . . .
H20B_1 H 0.810280 0.502073 0.786429 0.056 Uiso 1 1 calc R U . . .
H20C_1 H 0.820090 0.559422 0.824323 0.056 Uiso 1 1 calc R U . . .
C21_1 C 0.67007(9) 0.61302(9) 0.79863(8) 0.0371(3) Uani 1 1 d . . . . .
H21A_1 H 0.628595 0.657475 0.778085 0.056 Uiso 1 1 calc R U . . .
H21B_1 H 0.668609 0.614676 0.847130 0.056 Uiso 1 1 calc R U . . .
H21C_1 H 0.657157 0.561095 0.806374 0.056 Uiso 1 1 calc R U . . .
C22_1 C 0.76770(8) 0.52376(8) 0.64614(8) 0.0305(3) Uani 1 1 d . . . . .
C23_1 C 0.85568(9) 0.47280(9) 0.63844(9) 0.0352(3) Uani 1 1 d . . . . .
H23A_1 H 0.854657 0.419435 0.638651 0.053 Uiso 1 1 calc R U . . .
H23B_1 H 0.874514 0.466125 0.680993 0.053 Uiso 1 1 calc R U . . .
H23C_1 H 0.894175 0.500248 0.590766 0.053 Uiso 1 1 calc R U . . .
C24_1 C 0.74383(9) 0.53753(9) 0.57544(8) 0.0358(3) Uani 1 1 d . . . . .
H24A_1 H 0.778182 0.573720 0.531059 0.054 Uiso 1 1 calc R U . . .
H24B_1 H 0.684647 0.562208 0.582230 0.054 Uiso 1 1 calc R U . . .
H24C_1 H 0.753411 0.485441 0.567918 0.054 Uiso 1 1 calc R U . . .
C25_1 C 0.70480(9) 0.47634(9) 0.71459(9) 0.0361(3) Uani 1 1 d . . . . .
H25A_1 H 0.649602 0.511005 0.721763 0.054 Uiso 1 1 calc R U . . .
H25B_1 H 0.722908 0.459178 0.759976 0.054 Uiso 1 1 calc R U . . .
H25C_1 H 0.701637 0.428473 0.705867 0.054 Uiso 1 1 calc R U . . .
P1_2 P 0.32587(2) 0.49657(2) 0.75192(2) 0.02580(10) Uani 1 1 d . . . . .
C1_2 C 0.34608(8) 0.42015(8) 0.82908(8) 0.0292(3) Uani 1 1 d . . . . .
P2_2 P 0.25821(2) 0.37643(2) 0.89776(2) 0.02716(10) Uani 1 1 d . . . . .
C2_2 C 0.43622(8) 0.39563(9) 0.83336(8) 0.0339(3) Uani 1 1 d . . . . .
H2A_2 H 0.439842 0.412336 0.872475 0.051 Uiso 1 1 calc R U . . .
H2B_2 H 0.473407 0.422215 0.784277 0.051 Uiso 1 1 calc R U . . .
H2C_2 H 0.453082 0.336663 0.846058 0.051 Uiso 1 1 calc R U . . .
C3_2 C 0.39138(9) 0.63686(9) 0.65926(8) 0.0327(3) Uani 1 1 d . . . . .
H3A_2 H 0.349190 0.685591 0.665087 0.039 Uiso 1 1 calc R U . . .
H3B_2 H 0.384532 0.621774 0.620040 0.039 Uiso 1 1 calc R U . . .
C4_2 C 0.47908(9) 0.65598(10) 0.63433(8) 0.0362(3) Uani 1 1 d . . . . .
H4A_2 H 0.486566 0.702388 0.586530 0.043 Uiso 1 1 calc R U . . .
H4B_2 H 0.521136 0.608583 0.624574 0.043 Uiso 1 1 calc R U . . .
C5_2 C 0.49328(9) 0.67658(10) 0.69482(9) 0.0378(3) Uani 1 1 d . . . . .
H5A_2 H 0.552311 0.682532 0.680023 0.045 Uiso 1 1 calc R U . . .
H5B_2 H 0.457352 0.728746 0.699027 0.045 Uiso 1 1 calc R U . . .
C6_2 C 0.47264(9) 0.60957(10) 0.77121(8) 0.0353(3) Uani 1 1 d . . . . .
H6A_2 H 0.514707 0.559777 0.769252 0.042 Uiso 1 1 calc R U . . .
H6B_2 H 0.475368 0.626538 0.811051 0.042 Uiso 1 1 calc R U . . .
C7_2 C 0.38564(8) 0.59127(9) 0.79139(8) 0.0309(3) Uani 1 1 d . . . . .
H7A_2 H 0.375144 0.545798 0.839714 0.037 Uiso 1 1 calc R U . . .
H7B_2 H 0.343074 0.639399 0.798427 0.037 Uiso 1 1 calc R U . . .
C8_2 C 0.16746(8) 0.50339(9) 0.74750(8) 0.0311(3) Uani 1 1 d . . . . .
H8A_2 H 0.136359 0.471140 0.798191 0.037 Uiso 1 1 calc R U . . .
H8B_2 H 0.198590 0.466491 0.717514 0.037 Uiso 1 1 calc R U . . .
C9_2 C 0.10610(9) 0.56944(9) 0.70824(9) 0.0370(3) Uani 1 1 d . . . . .
H9A_2 H 0.064962 0.544319 0.705509 0.044 Uiso 1 1 calc R U . . .
H9B_2 H 0.136818 0.598293 0.655850 0.044 Uiso 1 1 calc R U . . .
C10_2 C 0.06017(9) 0.63001(10) 0.75101(10) 0.0395(3) Uani 1 1 d . . . . .
H10A_2 H 0.022967 0.602988 0.800748 0.047 Uiso 1 1 calc R U . . .
H10B_2 H 0.025166 0.675293 0.721876 0.047 Uiso 1 1 calc R U . . .
C11_2 C 0.12294(9) 0.66315(9) 0.76278(9) 0.0357(3) Uani 1 1 d . . . . .
H11A_2 H 0.092599 0.698243 0.794666 0.043 Uiso 1 1 calc R U . . .
H11B_2 H 0.154907 0.696542 0.713226 0.043 Uiso 1 1 calc R U . . .
C12_2 C 0.18330(8) 0.59380(9) 0.80099(8) 0.0308(3) Uani 1 1 d . . . . .
H12A_2 H 0.224696 0.616144 0.806611 0.037 Uiso 1 1 calc R U . . .
H12B_2 H 0.151934 0.562684 0.852124 0.037 Uiso 1 1 calc R U . . .
C13_2 C 0.33680(9) 0.52209(9) 0.60230(8) 0.0332(3) Uani 1 1 d . . . . .
H13A_2 H 0.386061 0.547334 0.566905 0.040 Uiso 1 1 calc R U . . .
H13B_2 H 0.289106 0.566028 0.611386 0.040 Uiso 1 1 calc R U . . .
C14_2 C 0.31595(10) 0.47394(9) 0.56660(9) 0.0383(3) Uani 1 1 d . . . . .
H14A_2 H 0.305637 0.510128 0.517639 0.046 Uiso 1 1 calc R U . . .
H14B_2 H 0.264499 0.451617 0.600328 0.046 Uiso 1 1 calc R U . . .
C15_2 C 0.38825(10) 0.40479(10) 0.55383(9) 0.0410(3) Uani 1 1 d . . . . .
H15A_2 H 0.438451 0.427165 0.516492 0.049 Uiso 1 1 calc R U . . .
H15B_2 H 0.373200 0.371678 0.533461 0.049 Uiso 1 1 calc R U . . .
C16_2 C 0.40712(9) 0.35190(9) 0.62891(9) 0.0365(3) Uani 1 1 d . . . . .
H16A_2 H 0.456478 0.309329 0.620003 0.044 Uiso 1 1 calc R U . . .
H16B_2 H 0.358961 0.324810 0.664082 0.044 Uiso 1 1 calc R U . . .
C17_2 C 0.42419(9) 0.40240(9) 0.66500(8) 0.0343(3) Uani 1 1 d . . . . .
H17A_2 H 0.432112 0.367440 0.715134 0.041 Uiso 1 1 calc R U . . .
H17B_2 H 0.476322 0.424129 0.632730 0.041 Uiso 1 1 calc R U . . .
C18_2 C 0.26557(9) 0.36463(8) 0.99381(8) 0.0317(3) Uani 1 1 d . . . . .
C19_2 C 0.27882(9) 0.44734(9) 0.98600(8) 0.0353(3) Uani 1 1 d . . . . .
H19A_2 H 0.271475 0.448759 1.036169 0.053 Uiso 1 1 calc R U . . .
H19B_2 H 0.237962 0.490376 0.963190 0.053 Uiso 1 1 calc R U . . .
H19C_2 H 0.335492 0.455678 0.953662 0.053 Uiso 1 1 calc R U . . .
C20_2 C 0.18046(9) 0.35031(9) 1.05297(8) 0.0377(3) Uani 1 1 d . . . . .
H20A_2 H 0.180792 0.351582 1.101047 0.057 Uiso 1 1 calc R U . . .
H20B_2 H 0.170221 0.297316 1.060484 0.057 Uiso 1 1 calc R U . . .
H20C_2 H 0.136163 0.392925 1.035078 0.057 Uiso 1 1 calc R U . . .
C21_2 C 0.33468(10) 0.29899(9) 1.02299(8) 0.0382(3) Uani 1 1 d . . . . .
H21A_2 H 0.324769 0.245500 1.031552 0.057 Uiso 1 1 calc R U . . .
H21B_2 H 0.334477 0.301692 1.070671 0.057 Uiso 1 1 calc R U . . .
H21C_2 H 0.389023 0.307768 0.985408 0.057 Uiso 1 1 calc R U . . .
C22_2 C 0.27313(9) 0.26976(8) 0.89475(8) 0.0316(3) Uani 1 1 d . . . . .
C23_2 C 0.24299(9) 0.28519(9) 0.82697(9) 0.0373(3) Uani 1 1 d . . . . .
H23A_2 H 0.182875 0.306725 0.838389 0.056 Uiso 1 1 calc R U . . .
H23B_2 H 0.253770 0.234168 0.817174 0.056 Uiso 1 1 calc R U . . .
H23C_2 H 0.273101 0.324500 0.782116 0.056 Uiso 1 1 calc R U . . .
C24_2 C 0.36295(9) 0.22264(9) 0.88057(9) 0.0369(3) Uani 1 1 d . . . . .
H24A_2 H 0.385111 0.215107 0.921399 0.055 Uiso 1 1 calc R U . . .
H24B_2 H 0.397867 0.253118 0.832023 0.055 Uiso 1 1 calc R U . . .
H24C_2 H 0.363293 0.169571 0.879233 0.055 Uiso 1 1 calc R U . . .
C25_2 C 0.21660(9) 0.21690(9) 0.96518(9) 0.0373(3) Uani 1 1 d . . . . .
H25A_2 H 0.159841 0.248009 0.976426 0.056 Uiso 1 1 calc R U . . .
H25B_2 H 0.238437 0.200150 1.008368 0.056 Uiso 1 1 calc R U . . .
H25C_2 H 0.215364 0.168751 0.955783 0.056 Uiso 1 1 calc R U . . .
P1_3 P 0.66153(2) 0.01422(2) 0.75589(2) 0.02579(10) Uani 1 1 d . . . . .
N1_3 N 0.61042(7) -0.05496(7) 0.76541(6) 0.0280(2) Uani 1 1 d . . . . .
C1_3 C 0.64091(8) 0.09812(8) 0.68364(8) 0.0299(3) Uani 1 1 d . . . . .
P2_3 P 0.72962(2) 0.13997(2) 0.61504(2) 0.02875(10) Uani 1 1 d . . . . .
N2_3 N 0.63231(7) 0.02752(7) 0.84049(6) 0.0287(2) Uani 1 1 d . . . . .
C2_3 C 0.54915(9) 0.13285(9) 0.68652(8) 0.0352(3) Uani 1 1 d . . . . .
H2A_3 H 0.533921 0.185500 0.694326 0.053 Uiso 1 1 calc R U . . .
H2B_3 H 0.513835 0.095521 0.728409 0.053 Uiso 1 1 calc R U . . .
H2C_3 H 0.540883 0.139781 0.638679 0.053 Uiso 1 1 calc R U . . .
N3_3 N 0.76075(7) -0.02947(7) 0.75055(6) 0.0274(2) Uani 1 1 d . . . . .
C3_3 C 0.60223(9) -0.13051(8) 0.82981(8) 0.0307(3) Uani 1 1 d . . . . .
H3A_3 H 0.612120 -0.124657 0.872591 0.037 Uiso 1 1 calc R U . . .
H3B_3 H 0.644986 -0.175286 0.815270 0.037 Uiso 1 1 calc R U . . .
C4_3 C 0.51549(9) -0.15113(9) 0.85475(8) 0.0355(3) Uani 1 1 d . . . . .
H4A_3 H 0.473166 -0.108873 0.873915 0.043 Uiso 1 1 calc R U . . .
H4B_3 H 0.512347 -0.203544 0.896601 0.043 Uiso 1 1 calc R U . . .
C5_3 C 0.49596(9) -0.15674(10) 0.78928(9) 0.0374(3) Uani 1 1 d . . . . .
H5A_3 H 0.437313 -0.164378 0.805311 0.045 Uiso 1 1 calc R U . . .
H5B_3 H 0.532924 -0.204073 0.774849 0.045 Uiso 1 1 calc R U . . .
C6_3 C 0.50923(9) -0.07917(9) 0.72125(8) 0.0347(3) Uani 1 1 d . . . . .
H6A_3 H 0.502087 -0.085461 0.677440 0.042 Uiso 1 1 calc R U . . .
H6B_3 H 0.466595 -0.033198 0.733535 0.042 Uiso 1 1 calc R U . . .
C7_3 C 0.59629(8) -0.06069(9) 0.70020(8) 0.0305(3) Uani 1 1 d . . . . .
H7A_3 H 0.638921 -0.104088 0.683105 0.037 Uiso 1 1 calc R U . . .
H7B_3 H 0.602235 -0.008869 0.657825 0.037 Uiso 1 1 calc R U . . .
C8_3 C 0.65339(9) -0.03261(9) 0.90874(8) 0.0308(3) Uani 1 1 d . . . . .
H8A_3 H 0.700831 -0.074478 0.894277 0.037 Uiso 1 1 calc R U . . .
H8B_3 H 0.604919 -0.059696 0.942830 0.037 Uiso 1 1 calc R U . . .
C9_3 C 0.67681(9) 0.00695(9) 0.95059(8) 0.0345(3) Uani 1 1 d . . . . .
H9A_3 H 0.728655 0.029254 0.918445 0.041 Uiso 1 1 calc R U . . .
H9B_3 H 0.687734 -0.034404 0.997668 0.041 Uiso 1 1 calc R U . . .
C10_3 C 0.60668(9) 0.07495(9) 0.97023(8) 0.0363(3) Uani 1 1 d . . . . .
H10A_3 H 0.625068 0.103305 0.992872 0.044 Uiso 1 1 calc R U . . .
H10B_3 H 0.557032 0.051775 1.007863 0.044 Uiso 1 1 calc R U . . .
C11_3 C 0.58369(9) 0.13514(9) 0.89888(9) 0.0361(3) Uani 1 1 d . . . . .
H11A_3 H 0.534764 0.176095 0.912807 0.043 Uiso 1 1 calc R U . . .
H11B_3 H 0.631001 0.163712 0.864322 0.043 Uiso 1 1 calc R U . . .
C12_3 C 0.56309(8) 0.09203(9) 0.85821(8) 0.0321(3) Uani 1 1 d . . . . .
H12A_3 H 0.512053 0.068443 0.890700 0.039 Uiso 1 1 calc R U . . .
H12B_3 H 0.551688 0.131844 0.810737 0.039 Uiso 1 1 calc R U . . .
C13_3 C 0.81845(8) 0.00754(8) 0.76017(8) 0.0303(3) Uani 1 1 d . . . . .
H13A_3 H 0.786022 0.043972 0.790426 0.036 Uiso 1 1 calc R U . . .
H13B_3 H 0.849756 0.040456 0.709961 0.036 Uiso 1 1 calc R U . . .
C14_3 C 0.87987(9) -0.05781(9) 0.79998(9) 0.0343(3) Uani 1 1 d . . . . .
H14A_3 H 0.849052 -0.086917 0.852229 0.041 Uiso 1 1 calc R U . . .
H14B_3 H 0.920302 -0.032126 0.803055 0.041 Uiso 1 1 calc R U . . .
C15_3 C 0.92706(9) -0.11823(9) 0.75690(10) 0.0379(3) Uani 1 1 d . . . . .
H15A_3 H 0.964455 -0.090836 0.707462 0.046 Uiso 1 1 calc R U . . .
H15B_3 H 0.962020 -0.163306 0.786239 0.046 Uiso 1 1 calc R U . . .
C16_3 C 0.86584(9) -0.15186(9) 0.74413(9) 0.0354(3) Uani 1 1 d . . . . .
H16A_3 H 0.833706 -0.185486 0.793431 0.043 Uiso 1 1 calc R U . . .
H16B_3 H 0.897262 -0.186957 0.712391 0.043 Uiso 1 1 calc R U . . .
C17_3 C 0.80535(8) -0.08337(8) 0.70514(8) 0.0304(3) Uani 1 1 d . . . . .
H17A_3 H 0.836802 -0.052186 0.654076 0.036 Uiso 1 1 calc R U . . .
H17B_3 H 0.764729 -0.106493 0.699307 0.036 Uiso 1 1 calc R U . . .
C18_3 C 0.73059(9) 0.14174(9) 0.51896(8) 0.0336(3) Uani 1 1 d . . . . .
C19_3 C 0.76699(10) 0.05397(9) 0.52014(9) 0.0386(3) Uani 1 1 d . . . . .
H19A_3 H 0.768624 0.048831 0.473020 0.058 Uiso 1 1 calc R U . . .
H19B_3 H 0.731814 0.017497 0.563324 0.058 Uiso 1 1 calc R U . . .
H19C_3 H 0.823787 0.039511 0.524845 0.058 Uiso 1 1 calc R U . . .
C20_3 C 0.79130(10) 0.19496(10) 0.45406(9) 0.0417(3) Uani 1 1 d . . . . .
H20A_3 H 0.800943 0.185048 0.407000 0.063 Uiso 1 1 calc R U . . .
H20B_3 H 0.844484 0.181707 0.465575 0.063 Uiso 1 1 calc R U . . .
H20C_3 H 0.767309 0.252189 0.448075 0.063 Uiso 1 1 calc R U . . .
C21_3 C 0.64655(10) 0.16458(10) 0.50140(9) 0.0412(3) Uani 1 1 d . . . . .
H21A_3 H 0.618778 0.218496 0.505117 0.062 Uiso 1 1 calc R U . . .
H21B_3 H 0.610904 0.124703 0.537871 0.062 Uiso 1 1 calc R U . . .
H21C_3 H 0.656420 0.165095 0.450031 0.062 Uiso 1 1 calc R U . . .
C22_3 C 0.71022(9) 0.25014(9) 0.61081(9) 0.0352(3) Uani 1 1 d . . . . .
C23_3 C 0.67872(10) 0.24799(9) 0.69318(9) 0.0399(3) Uani 1 1 d . . . . .
H23A_3 H 0.676864 0.301293 0.694910 0.060 Uiso 1 1 calc R U . . .
H23B_3 H 0.716596 0.207034 0.721136 0.060 Uiso 1 1 calc R U . . .
H23C_3 H 0.622500 0.234254 0.716316 0.060 Uiso 1 1 calc R U . . .
C24_3 C 0.64744(10) 0.31050(9) 0.56967(10) 0.0434(4) Uani 1 1 d . . . . .
H24A_3 H 0.638837 0.363355 0.575403 0.065 Uiso 1 1 calc R U . . .
H24B_3 H 0.594126 0.290881 0.591442 0.065 Uiso 1 1 calc R U . . .
H24C_3 H 0.669055 0.316001 0.515782 0.065 Uiso 1 1 calc R U . . .
C25_3 C 0.79447(10) 0.28036(10) 0.57461(10) 0.0439(4) Uani 1 1 d . . . . .
H25A_3 H 0.816085 0.282800 0.521480 0.066 Uiso 1 1 calc R U . . .
H25B_3 H 0.834496 0.242961 0.601939 0.066 Uiso 1 1 calc R U . . .
H25C_3 H 0.786414 0.334535 0.577402 0.066 Uiso 1 1 calc R U . . .

loop_
_atom_site_aniso_label
_atom_site_aniso_U_11
_atom_site_aniso_U_22
_atom_site_aniso_U_33
_atom_site_aniso_U_23
_atom_site_aniso_U_13
_atom_site_aniso_U_12
N1 0.0278(5) 0.0298(6) 0.0282(5) -0.0069(5) -0.0097(4) -0.0095(4)
C1 0.0261(6) 0.0293(7) 0.0318(7) -0.0068(5) -0.0102(5) -0.0056(5)
N2 0.0273(5) 0.0314(6) 0.0302(6) -0.0092(5) -0.0103(4) -0.0062(4)
C2 0.0275(7) 0.0379(7) 0.0385(7) -0.0081(6) -0.0128(6) -0.0054(5)
N3 0.0245(5) 0.0293(6) 0.0320(6) -0.0102(5) -0.0096(4) -0.0071(4)
N4 0.0292(6) 0.0313(6) 0.0284(6) -0.0076(5) -0.0096(4) -0.0106(4)
N5 0.0259(5) 0.0294(6) 0.0315(6) -0.0094(5) -0.0101(4) -0.0069(4)
N6 0.0276(5) 0.0328(6) 0.0307(6) -0.0113(5) -0.0100(4) -0.0065(4)
C3 0.0305(7) 0.0380(7) 0.0309(7) -0.0112(6) -0.0100(5) -0.0110(5)
C4 0.0305(7) 0.0480(8) 0.0368(7) -0.0145(6) -0.0114(6) -0.0135(6)
C5 0.0362(7) 0.0476(9) 0.0410(8) -0.0111(7) -0.0108(6) -0.0210(6)
C6 0.0365(8) 0.0435(8) 0.0348(7) -0.0073(6) -0.0086(6) -0.0200(6)
C7 0.0327(7) 0.0311(7) 0.0341(7) -0.0074(6) -0.0125(6) -0.0103(5)
C8 0.0341(7) 0.0324(7) 0.0297(7) -0.0081(5) -0.0101(5) -0.0093(5)
C9 0.0373(7) 0.0393(8) 0.0339(7) -0.0113(6) -0.0137(6) -0.0107(6)
C10 0.0366(7) 0.0447(8) 0.0354(7) -0.0178(6) -0.0065(6) -0.0136(6)
P1 0.02335(17) 0.02712(18) 0.02840(18) -0.00804(14) -0.00836(13) -0.00660(13)
C11 0.0354(7) 0.0413(8) 0.0443(8) -0.0216(7) -0.0105(6) -0.0042(6)
C12 0.0265(6) 0.0397(8) 0.0372(7) -0.0170(6) -0.0074(5) -0.0062(5)
C13 0.0255(6) 0.0318(7) 0.0350(7) -0.0138(6) -0.0085(5) -0.0050(5)
C14 0.0289(7) 0.0315(7) 0.0448(8) -0.0141(6) -0.0138(6) -0.0040(5)
C15 0.0298(7) 0.0353(7) 0.0479(8) -0.0143(6) -0.0170(6) -0.0028(5)
C16 0.0296(7) 0.0368(7) 0.0410(8) -0.0123(6) -0.0156(6) -0.0078(5)
C17 0.0270(6) 0.0314(7) 0.0358(7) -0.0113(6) -0.0095(5) -0.0086(5)
C18 0.0326(7) 0.0291(7) 0.0434(8) -0.0091(6) -0.0126(6) -0.0071(5)
C19 0.0396(8) 0.0324(8) 0.0536(9) -0.0086(7) -0.0171(7) -0.0025(6)
C20 0.0385(8) 0.0354(8) 0.0480(9) -0.0157(6) -0.0133(6) -0.0074(6)
P2 0.02611(18) 0.02663(18) 0.03186(19) -0.00581(14) -0.01028(14) -0.00642(13)
C21 0.0376(8) 0.0369(8) 0.0600(10) -0.0149(7) -0.0115(7) -0.0125(6)
C22 0.0317(7) 0.0359(7) 0.0316(7) -0.0057(6) -0.0115(6) -0.0088(5)
C23 0.0432(8) 0.0407(8) 0.0342(7) -0.0132(6) -0.0091(6) -0.0114(6)
C24 0.0373(8) 0.0544(9) 0.0384(8) -0.0100(7) -0.0161(6) -0.0104(7)
C25 0.0422(8) 0.0443(8) 0.0348(8) -0.0039(6) -0.0102(6) -0.0140(6)
P1_1 0.02382(17) 0.02732(18) 0.02794(18) -0.00766(14) -0.00907(13) -0.00682(13)
N1_1 0.0286(5) 0.0305(6) 0.0286(6) -0.0075(5) -0.0091(4) -0.0103(4)
C1_1 0.0276(6) 0.0300(7) 0.0310(7) -0.0075(5) -0.0114(5) -0.0074(5)
P2_1 0.02676(17) 0.02793(18) 0.02774(18) -0.00681(14) -0.01052(13) -0.00683(13)
N2_1 0.0255(5) 0.0292(6) 0.0309(6) -0.0083(5) -0.0102(4) -0.0068(4)
C2_1 0.0301(7) 0.0352(7) 0.0384(7) -0.0081(6) -0.0154(6) -0.0067(5)
N3_1 0.0273(5) 0.0312(6) 0.0301(6) -0.0097(5) -0.0103(4) -0.0063(4)
C3_1 0.0291(6) 0.0366(7) 0.0331(7) -0.0131(6) -0.0086(5) -0.0106(5)
C4_1 0.0320(7) 0.0439(8) 0.0391(8) -0.0151(6) -0.0118(6) -0.0130(6)
C5_1 0.0310(7) 0.0456(8) 0.0426(8) -0.0164(7) -0.0076(6) -0.0168(6)
C6_1 0.0338(7) 0.0405(8) 0.0337(7) -0.0115(6) -0.0045(6) -0.0152(6)
C7_1 0.0323(7) 0.0319(7) 0.0346(7) -0.0077(6) -0.0108(6) -0.0123(5)
C8_1 0.0274(6) 0.0333(7) 0.0331(7) -0.0118(6) -0.0089(5) -0.0060(5)
C9_1 0.0331(7) 0.0311(7) 0.0404(8) -0.0092(6) -0.0117(6) -0.0033(5)
C10_1 0.0305(7) 0.0397(8) 0.0496(9) -0.0117(7) -0.0182(6) -0.0013(6)
C11_1 0.0320(7) 0.0427(8) 0.0399(8) -0.0096(6) -0.0161(6) -0.0076(6)
C12_1 0.0276(6) 0.0332(7) 0.0371(7) -0.0104(6) -0.0122(5) -0.0088(5)
C13_1 0.0358(7) 0.0341(7) 0.0288(7) -0.0075(6) -0.0110(6) -0.0113(6)
C14_1 0.0444(8) 0.0396(8) 0.0345(7) -0.0101(6) -0.0164(6) -0.0124(6)
C15_1 0.0424(8) 0.0458(8) 0.0358(8) -0.0178(7) -0.0077(6) -0.0165(6)
C16_1 0.0309(7) 0.0354(7) 0.0415(8) -0.0171(6) -0.0093(6) -0.0055(5)
C17_1 0.0266(6) 0.0373(7) 0.0374(7) -0.0154(6) -0.0098(5) -0.0045(5)
C18_1 0.0346(7) 0.0319(7) 0.0291(7) -0.0085(5) -0.0109(6) -0.0085(5)
C19_1 0.0411(7) 0.0353(7) 0.0328(7) -0.0103(6) -0.0133(6) -0.0099(6)
C20_1 0.0421(8) 0.0381(8) 0.0349(7) -0.0082(6) -0.0190(6) -0.0074(6)
C21_1 0.0389(7) 0.0422(8) 0.0324(7) -0.0115(6) -0.0097(6) -0.0119(6)
C22_1 0.0321(7) 0.0275(7) 0.0351(7) -0.0089(5) -0.0122(6) -0.0085(5)
C23_1 0.0329(7) 0.0317(7) 0.0424(8) -0.0120(6) -0.0135(6) -0.0046(5)
C24_1 0.0410(8) 0.0348(7) 0.0407(8) -0.0142(6) -0.0180(6) -0.0085(6)
C25_1 0.0347(7) 0.0325(7) 0.0405(8) -0.0098(6) -0.0100(6) -0.0093(5)
P1_2 0.02407(17) 0.02770(18) 0.02737(18) -0.00791(14) -0.00892(13) -0.00658(13)
C1_2 0.0283(6) 0.0300(7) 0.0307(7) -0.0075(5) -0.0113(5) -0.0068(5)
P2_2 0.02702(18) 0.02753(18) 0.02828(18) -0.00664(14) -0.01106(13) -0.00623(13)
C2_2 0.0294(7) 0.0373(7) 0.0364(7) -0.0084(6) -0.0140(6) -0.0073(5)
C3_2 0.0348(7) 0.0333(7) 0.0337(7) -0.0068(6) -0.0137(6) -0.0122(6)
C4_2 0.0344(7) 0.0429(8) 0.0313(7) -0.0089(6) -0.0058(6) -0.0164(6)
C5_2 0.0308(7) 0.0489(9) 0.0390(8) -0.0148(7) -0.0073(6) -0.0173(6)
C6_2 0.0303(7) 0.0465(8) 0.0361(7) -0.0155(6) -0.0097(6) -0.0136(6)
C7_2 0.0290(6) 0.0373(7) 0.0313(7) -0.0133(6) -0.0081(5) -0.0104(5)
C8_2 0.0277(6) 0.0324(7) 0.0365(7) -0.0096(6) -0.0124(5) -0.0082(5)
C9_2 0.0318(7) 0.0406(8) 0.0418(8) -0.0103(6) -0.0167(6) -0.0074(6)
C10_2 0.0299(7) 0.0382(8) 0.0487(9) -0.0111(7) -0.0167(6) -0.0015(6)
C11_2 0.0319(7) 0.0317(7) 0.0413(8) -0.0105(6) -0.0108(6) -0.0042(6)
C12_2 0.0272(6) 0.0329(7) 0.0322(7) -0.0111(6) -0.0078(5) -0.0057(5)
C13_2 0.0392(7) 0.0344(7) 0.0299(7) -0.0091(6) -0.0124(6) -0.0109(6)
C14_2 0.0482(8) 0.0403(8) 0.0344(7) -0.0100(6) -0.0190(6) -0.0131(6)
C15_2 0.0477(8) 0.0470(9) 0.0370(8) -0.0187(7) -0.0106(7) -0.0156(7)
C16_2 0.0344(7) 0.0381(8) 0.0401(8) -0.0172(6) -0.0100(6) -0.0055(6)
C17_2 0.0295(7) 0.0393(8) 0.0380(7) -0.0172(6) -0.0108(6) -0.0038(5)
C18_2 0.0359(7) 0.0320(7) 0.0287(7) -0.0066(5) -0.0126(6) -0.0088(5)
C19_2 0.0413(8) 0.0369(7) 0.0316(7) -0.0098(6) -0.0133(6) -0.0105(6)
C20_2 0.0418(8) 0.0416(8) 0.0314(7) -0.0099(6) -0.0101(6) -0.0133(6)
C21_2 0.0431(8) 0.0396(8) 0.0354(7) -0.0072(6) -0.0197(6) -0.0083(6)
C22_2 0.0325(7) 0.0282(7) 0.0371(7) -0.0094(6) -0.0135(6) -0.0071(5)
C23_2 0.0416(8) 0.0351(7) 0.0435(8) -0.0142(6) -0.0193(6) -0.0075(6)
C24_2 0.0336(7) 0.0331(7) 0.0457(8) -0.0140(6) -0.0133(6) -0.0041(6)
C25_2 0.0356(7) 0.0317(7) 0.0435(8) -0.0088(6) -0.0124(6) -0.0084(5)
P1_3 0.02347(17) 0.02628(18) 0.02847(19) -0.00683(14) -0.00902(13) -0.00660(13)
N1_3 0.0274(5) 0.0300(6) 0.0290(6) -0.0073(5) -0.0100(4) -0.0095(4)
C1_3 0.0261(6) 0.0298(7) 0.0329(7) -0.0055(5) -0.0115(5) -0.0067(5)
P2_3 0.02663(18) 0.02771(18) 0.03120(19) -0.00508(14) -0.01040(14) -0.00762(13)
N2_3 0.0267(5) 0.0303(6) 0.0300(6) -0.0086(5) -0.0100(4) -0.0056(4)
C2_3 0.0288(7) 0.0370(7) 0.0380(7) -0.0066(6) -0.0138(6) -0.0060(5)
N3_3 0.0244(5) 0.0288(6) 0.0319(6) -0.0093(5) -0.0094(4) -0.0078(4)
C3_3 0.0318(7) 0.0287(7) 0.0327(7) -0.0060(6) -0.0117(5) -0.0096(5)
C4_3 0.0348(7) 0.0380(8) 0.0350(7) -0.0078(6) -0.0086(6) -0.0160(6)
C5_3 0.0328(7) 0.0442(8) 0.0405(8) -0.0117(6) -0.0101(6) -0.0175(6)
C6_3 0.0293(7) 0.0432(8) 0.0384(7) -0.0140(6) -0.0123(6) -0.0117(6)
C7_3 0.0275(6) 0.0365(7) 0.0313(7) -0.0111(6) -0.0093(5) -0.0099(5)
C8_3 0.0332(7) 0.0317(7) 0.0286(7) -0.0075(5) -0.0094(5) -0.0097(5)
C9_3 0.0368(7) 0.0390(8) 0.0335(7) -0.0118(6) -0.0136(6) -0.0102(6)
C10_3 0.0350(7) 0.0423(8) 0.0364(7) -0.0167(6) -0.0052(6) -0.0147(6)
C11_3 0.0321(7) 0.0362(7) 0.0430(8) -0.0185(6) -0.0078(6) -0.0064(6)
C12_3 0.0257(6) 0.0337(7) 0.0387(7) -0.0138(6) -0.0088(5) -0.0055(5)
C13_3 0.0271(6) 0.0321(7) 0.0360(7) -0.0118(6) -0.0098(5) -0.0092(5)
C14_3 0.0301(7) 0.0368(7) 0.0406(8) -0.0108(6) -0.0159(6) -0.0079(5)
C15_3 0.0303(7) 0.0367(8) 0.0517(9) -0.0152(7) -0.0182(6) -0.0035(6)
C16_3 0.0304(7) 0.0318(7) 0.0481(8) -0.0142(6) -0.0163(6) -0.0030(5)
C17_3 0.0254(6) 0.0328(7) 0.0361(7) -0.0143(6) -0.0089(5) -0.0050(5)
C18_3 0.0330(7) 0.0346(7) 0.0319(7) -0.0058(6) -0.0109(6) -0.0093(6)
C19_3 0.0412(8) 0.0396(8) 0.0359(7) -0.0119(6) -0.0101(6) -0.0103(6)
C20_3 0.0406(8) 0.0449(8) 0.0348(7) -0.0053(6) -0.0093(6) -0.0135(6)
C21_3 0.0387(8) 0.0492(9) 0.0372(8) -0.0080(7) -0.0162(6) -0.0116(6)
C22_3 0.0333(7) 0.0286(7) 0.0435(8) -0.0076(6) -0.0128(6) -0.0089(5)
C23_3 0.0418(8) 0.0351(8) 0.0458(8) -0.0137(6) -0.0123(6) -0.0108(6)
C24_3 0.0382(8) 0.0327(7) 0.0516(9) -0.0063(7) -0.0137(7) -0.0053(6)
C25_3 0.0368(8) 0.0380(8) 0.0569(10) -0.0120(7) -0.0120(7) -0.0137(6)

loop_
_atom_type_symbol
_atom_type_description
_atom_type_scat_dispersion_real
_atom_type_scat_dispersion_imag
_atom_type_scat_source
C C 0.0181 0.0091 'International Tables Vol C Tables 4.2.6.8 and 6.1.1.4'
H H 0.0000 0.0000 'International Tables Vol C Tables 4.2.6.8 and 6.1.1.4'
N N 0.0311 0.0180 'International Tables Vol C Tables 4.2.6.8 and 6.1.1.4'
P P 0.2955 0.4335 'International Tables Vol C Tables 4.2.6.8 and 6.1.1.4'

loop_
_exptl_crystal_face_index_h
_exptl_crystal_face_index_k
_exptl_crystal_face_index_l
_exptl_crystal_face_perp_dist
-1 2 2 0.1380
7 11 8 0.1604
10 8 5 0.1744
-11 -4 0 0.1592
-9 -9 -6 0.1435
-5 -2 8 0.1281
-5 8 0 0.1350
-7 7 3 0.1442
6 1 -8 0.1709
0 7 -6 0.1644
7 -7 -3 0.1329
-1 2 12 0.1137
4 -3 -9 0.1540
-1 -1 -12 0.1359
8 -3 8 0.1696
9 -4 4 0.1531
1 -8 -11 0.1127
-11 -2 -4 0.1649
-5 -8 -12 0.1467
7 10 11 0.1562
11 5 6 0.1822
3 -9 -7 0.1047
-9 -6 0 0.1403
5 -8 0 0.0998
1 12 4 0.1679
6 10 1 0.1822
8 7 -2 0.1854
-10 2 -6 0.1760

loop_
_geom_angle_atom_site_label_1
_geom_angle_atom_site_label_2
_geom_angle_atom_site_label_3
_geom_angle
_geom_angle_site_symmetry_1
_geom_angle_site_symmetry_3
_geom_angle_publ_flag
C7 N1 C3 111.74(11) . . ?
C7 N1 P1 123.11(9) . . ?
C3 N1 P1 121.49(9) . . ?
C2 C1 P1 117.48(10) . . ?
C2 C1 P2 127.05(10) . . ?
P1 C1 P2 115.33(7) . . ?
C12 N2 C8 111.88(11) . . ?
C12 N2 P1 120.56(9) . . ?
C8 N2 P1 125.24(9) . . ?
C1 C2 H2A 109.5 . . ?
C1 C2 H2B 109.5 . . ?
H2A C2 H2B 109.5 . . ?
C1 C2 H2C 109.5 . . ?
H2A C2 H2C 109.5 . . ?
H2B C2 H2C 109.5 . . ?
C13 N3 C17 112.11(11) . . ?
C13 N3 P1 120.92(9) . . ?
C17 N3 P1 121.98(9) . . ?
C3_2 N4 C7_2 110.86(11) . . ?
C3_2 N4 P1_2 123.75(9) . . ?
C7_2 N4 P1_2 121.53(9) . . ?
C12_2 N5 C8_2 111.52(11) . . ?
C12_2 N5 P1_2 118.81(9) . . ?
C8_2 N5 P1_2 123.70(9) . . ?
C13_2 N6 C17_2 112.36(11) . . ?
C13_2 N6 P1_2 125.31(10) . . ?
C17_2 N6 P1_2 119.26(9) . . ?
N1 C3 C4 110.77(11) . . ?
N1 C3 H3A 109.5 . . ?
C4 C3 H3A 109.5 . . ?
N1 C3 H3B 109.5 . . ?
C4 C3 H3B 109.5 . . ?
H3A C3 H3B 108.1 . . ?
C3 C4 C5 111.44(12) . . ?
C3 C4 H4A 109.3 . . ?
C5 C4 H4A 109.3 . . ?
C3 C4 H4B 109.3 . . ?
C5 C4 H4B 109.3 . . ?
H4A C4 H4B 108.0 . . ?
C6 C5 C4 109.76(13) . . ?
C6 C5 H5A 109.7 . . ?
C4 C5 H5A 109.7 . . ?
C6 C5 H5B 109.7 . . ?
C4 C5 H5B 109.7 . . ?
H5A C5 H5B 108.2 . . ?
C5 C6 C7 111.16(12) . . ?
C5 C6 H6A 109.4 . . ?
C7 C6 H6A 109.4 . . ?
C5 C6 H6B 109.4 . . ?
C7 C6 H6B 109.4 . . ?
H6A C6 H6B 108.0 . . ?
N1 C7 C6 110.84(12) . . ?
N1 C7 H7A 109.5 . . ?
C6 C7 H7A 109.5 . . ?
N1 C7 H7B 109.5 . . ?
C6 C7 H7B 109.5 . . ?
H7A C7 H7B 108.1 . . ?
N2 C8 C9 111.15(12) . . ?
N2 C8 H8A 109.4 . . ?
C9 C8 H8A 109.4 . . ?
N2 C8 H8B 109.4 . . ?
C9 C8 H8B 109.4 . . ?
H8A C8 H8B 108.0 . . ?
C8 C9 C10 110.52(12) . . ?
C8 C9 H9A 109.5 . . ?
C10 C9 H9A 109.5 . . ?
C8 C9 H9B 109.5 . . ?
C10 C9 H9B 109.5 . . ?
H9A C9 H9B 108.1 . . ?
C11 C10 C9 109.82(12) . . ?
C11 C10 H10A 109.7 . . ?
C9 C10 H10A 109.7 . . ?
C11 C10 H10B 109.7 . . ?
C9 C10 H10B 109.7 . . ?
H10A C10 H10B 108.2 . . ?
N3 P1 N1 107.88(6) . . ?
N3 P1 N2 99.12(6) . . ?
N1 P1 N2 107.25(6) . . ?
N3 P1 C1 118.63(6) . . ?
N1 P1 C1 107.59(6) . . ?
N2 P1 C1 115.63(6) . . ?
C10 C11 C12 111.68(13) . . ?
C10 C11 H11A 109.3 . . ?
C12 C11 H11A 109.3 . . ?
C10 C11 H11B 109.3 . . ?
C12 C11 H11B 109.3 . . ?
H11A C11 H11B 107.9 . . ?
N2 C12 C11 110.95(11) . . ?
N2 C12 H12A 109.4 . . ?
C11 C12 H12A 109.4 . . ?
N2 C12 H12B 109.4 . . ?
C11 C12 H12B 109.4 . . ?
H12A C12 H12B 108.0 . . ?
N3 C13 C14 109.74(11) . . ?
N3 C13 H13A 109.7 . . ?
C14 C13 H13A 109.7 . . ?
N3 C13 H13B 109.7 . . ?
C14 C13 H13B 109.7 . . ?
H13A C13 H13B 108.2 . . ?
C15 C14 C13 110.83(12) . . ?
C15 C14 H14A 109.5 . . ?
C13 C14 H14A 109.5 . . ?
C15 C14 H14B 109.5 . . ?
C13 C14 H14B 109.5 . . ?
H14A C14 H14B 108.1 . . ?
C14 C15 C16 110.40(12) . . ?
C14 C15 H15A 109.6 . . ?
C16 C15 H15A 109.6 . . ?
C14 C15 H15B 109.6 . . ?
C16 C15 H15B 109.6 . . ?
H15A C15 H15B 108.1 . . ?
C17 C16 C15 110.78(12) . . ?
C17 C16 H16A 109.5 . . ?
C15 C16 H16A 109.5 . . ?
C17 C16 H16B 109.5 . . ?
C15 C16 H16B 109.5 . . ?
H16A C16 H16B 108.1 . . ?
N3 C17 C16 110.71(11) . . ?
N3 C17 H17A 109.5 . . ?
C16 C17 H17A 109.5 . . ?
N3 C17 H17B 109.5 . . ?
C16 C17 H17B 109.5 . . ?
H17A C17 H17B 108.1 . . ?
C19 C18 C20 107.88(12) . . ?
C19 C18 C21 109.35(13) . . ?
C20 C18 C21 107.45(13) . . ?
C19 C18 P2 117.47(11) . . ?
C20 C18 P2 105.41(10) . . ?
C21 C18 P2 108.79(10) . . ?
C18 C19 H19A 109.5 . . ?
C18 C19 H19B 109.5 . . ?
H19A C19 H19B 109.5 . . ?
C18 C19 H19C 109.5 . . ?
H19A C19 H19C 109.5 . . ?
H19B C19 H19C 109.5 . . ?
C18 C20 H20A 109.5 . . ?
C18 C20 H20B 109.5 . . ?
H20A C20 H20B 109.5 . . ?
C18 C20 H20C 109.5 . . ?
H20A C20 H20C 109.5 . . ?
H20B C20 H20C 109.5 . . ?
C1 P2 C18 106.63(6) . . ?
C1 P2 C22 107.05(6) . . ?
C18 P2 C22 107.70(7) . . ?
C18 C21 H21A 109.5 . . ?
C18 C21 H21B 109.5 . . ?
H21A C21 H21B 109.5 . . ?
C18 C21 H21C 109.5 . . ?
H21A C21 H21C 109.5 . . ?
H21B C21 H21C 109.5 . . ?
C25 C22 C23 107.13(12) . . ?
C25 C22 C24 109.05(12) . . ?
C23 C22 C24 107.54(13) . . ?
C25 C22 P2 110.66(10) . . ?
C23 C22 P2 103.73(10) . . ?
C24 C22 P2 118.07(10) . . ?
C22 C23 H23A 109.5 . . ?
C22 C23 H23B 109.5 . . ?
H23A C23 H23B 109.5 . . ?
C22 C23 H23C 109.5 . . ?
H23A C23 H23C 109.5 . . ?
H23B C23 H23C 109.5 . . ?
C22 C24 H24A 109.5 . . ?
C22 C24 H24B 109.5 . . ?
H24A C24 H24B 109.5 . . ?
C22 C24 H24C 109.5 . . ?
H24A C24 H24C 109.5 . . ?
H24B C24 H24C 109.5 . . ?
C22 C25 H25A 109.5 . . ?
C22 C25 H25B 109.5 . . ?
H25A C25 H25B 109.5 . . ?
C22 C25 H25C 109.5 . . ?
H25A C25 H25C 109.5 . . ?
H25B C25 H25C 109.5 . . ?
N2_1 P1_1 N1_1 107.18(6) . . ?
N2_1 P1_1 N3_1 100.00(6) . . ?
N1_1 P1_1 N3_1 107.75(6) . . ?
N2_1 P1_1 C1_1 118.26(6) . . ?
N1_1 P1_1 C1_1 108.26(6) . . ?
N3_1 P1_1 C1_1 114.68(6) . . ?
C7_1 N1_1 C3_1 110.76(11) . . ?
C7_1 N1_1 P1_1 123.56(9) . . ?
C3_1 N1_1 P1_1 121.82(9) . . ?
C2_1 C1_1 P1_1 118.20(10) . . ?
C2_1 C1_1 P2_1 126.87(10) . . ?
P1_1 C1_1 P2_1 114.93(7) . . ?
C1_1 P2_1 C18_1 105.96(6) . . ?
C1_1 P2_1 C22_1 107.44(6) . . ?
C18_1 P2_1 C22_1 107.00(6) . . ?
C8_1 N2_1 C12_1 111.50(11) . . ?
C8_1 N2_1 P1_1 118.58(9) . . ?
C12_1 N2_1 P1_1 123.36(9) . . ?
C1_1 C2_1 H2A_1 109.5 . . ?
C1_1 C2_1 H2B_1 109.5 . . ?
H2A_1 C2_1 H2B_1 109.5 . . ?
C1_1 C2_1 H2C_1 109.5 . . ?
H2A_1 C2_1 H2C_1 109.5 . . ?
H2B_1 C2_1 H2C_1 109.5 . . ?
C13_1 N3_1 C17_1 112.29(11) . . ?
C13_1 N3_1 P1_1 125.40(10) . . ?
C17_1 N3_1 P1_1 118.77(9) . . ?
N1_1 C3_1 C4_1 110.60(11) . . ?
N1_1 C3_1 H3A_1 109.5 . . ?
C4_1 C3_1 H3A_1 109.5 . . ?
N1_1 C3_1 H3B_1 109.5 . . ?
C4_1 C3_1 H3B_1 109.5 . . ?
H3A_1 C3_1 H3B_1 108.1 . . ?
C3_1 C4_1 C5_1 110.95(12) . . ?
C3_1 C4_1 H4A_1 109.4 . . ?
C5_1 C4_1 H4A_1 109.4 . . ?
C3_1 C4_1 H4B_1 109.4 . . ?
C5_1 C4_1 H4B_1 109.4 . . ?
H4A_1 C4_1 H4B_1 108.0 . . ?
C4_1 C5_1 C6_1 110.20(12) . . ?
C4_1 C5_1 H5A_1 109.6 . . ?
C6_1 C5_1 H5A_1 109.6 . . ?
C4_1 C5_1 H5B_1 109.6 . . ?
C6_1 C5_1 H5B_1 109.6 . . ?
H5A_1 C5_1 H5B_1 108.1 . . ?
C7_1 C6_1 C5_1 111.16(12) . . ?
C7_1 C6_1 H6A_1 109.4 . . ?
C5_1 C6_1 H6A_1 109.4 . . ?
C7_1 C6_1 H6B_1 109.4 . . ?
C5_1 C6_1 H6B_1 109.4 . . ?
H6A_1 C6_1 H6B_1 108.0 . . ?
N1_1 C7_1 C6_1 110.46(12) . . ?
N1_1 C7_1 H7A_1 109.6 . . ?
C6_1 C7_1 H7A_1 109.6 . . ?
N1_1 C7_1 H7B_1 109.6 . . ?
C6_1 C7_1 H7B_1 109.6 . . ?
H7A_1 C7_1 H7B_1 108.1 . . ?
N2_1 C8_1 C9_1 109.96(11) . . ?
N2_1 C8_1 H8A_1 109.7 . . ?
C9_1 C8_1 H8A_1 109.7 . . ?
N2_1 C8_1 H8B_1 109.7 . . ?
C9_1 C8_1 H8B_1 109.7 . . ?
H8A_1 C8_1 H8B_1 108.2 . . ?
C10_1 C9_1 C8_1 110.96(12) . . ?
C10_1 C9_1 H9A_1 109.4 . . ?
C8_1 C9_1 H9A_1 109.4 . . ?
C10_1 C9_1 H9B_1 109.4 . . ?
C8_1 C9_1 H9B_1 109.4 . . ?
H9A_1 C9_1 H9B_1 108.0 . . ?
C9_1 C10_1 C11_1 110.22(12) . . ?
C9_1 C10_1 H10A_1 109.6 . . ?
C11_1 C10_1 H10A_1 109.6 . . ?
C9_1 C10_1 H10B_1 109.6 . . ?
C11_1 C10_1 H10B_1 109.6 . . ?
H10A_1 C10_1 H10B_1 108.1 . . ?
C12_1 C11_1 C10_1 110.68(12) . . ?
C12_1 C11_1 H11A_1 109.5 . . ?
C10_1 C11_1 H11A_1 109.5 . . ?
C12_1 C11_1 H11B_1 109.5 . . ?
C10_1 C11_1 H11B_1 109.5 . . ?
H11A_1 C11_1 H11B_1 108.1 . . ?
N2_1 C12_1 C11_1 110.15(12) . . ?
N2_1 C12_1 H12A_1 109.6 . . ?
C11_1 C12_1 H12A_1 109.6 . . ?
N2_1 C12_1 H12B_1 109.6 . . ?
C11_1 C12_1 H12B_1 109.6 . . ?
H12A_1 C12_1 H12B_1 108.1 . . ?
N3_1 C13_1 C14_1 111.09(12) . . ?
N3_1 C13_1 H13A_1 109.4 . . ?
C14_1 C13_1 H13A_1 109.4 . . ?
N3_1 C13_1 H13B_1 109.4 . . ?
C14_1 C13_1 H13B_1 109.4 . . ?
H13A_1 C13_1 H13B_1 108.0 . . ?
C13_1 C14_1 C15_1 110.35(12) . . ?
C13_1 C14_1 H14A_1 109.6 . . ?
C15_1 C14_1 H14A_1 109.6 . . ?
C13_1 C14_1 H14B_1 109.6 . . ?
C15_1 C14_1 H14B_1 109.6 . . ?
H14A_1 C14_1 H14B_1 108.1 . . ?
C14_1 C15_1 C16_1 109.59(12) . . ?
C14_1 C15_1 H15A_1 109.8 . . ?
C16_1 C15_1 H15A_1 109.8 . . ?
C14_1 C15_1 H15B_1 109.8 . . ?
C16_1 C15_1 H15B_1 109.8 . . ?
H15A_1 C15_1 H15B_1 108.2 . . ?
C17_1 C16_1 C15_1 111.46(12) . . ?
C17_1 C16_1 H16A_1 109.3 . . ?
C15_1 C16_1 H16A_1 109.3 . . ?
C17_1 C16_1 H16B_1 109.3 . . ?
C15_1 C16_1 H16B_1 109.3 . . ?
H16A_1 C16_1 H16B_1 108.0 . . ?
N3_1 C17_1 C16_1 110.95(11) . . ?
N3_1 C17_1 H17A_1 109.4 . . ?
C16_1 C17_1 H17A_1 109.4 . . ?
N3_1 C17_1 H17B_1 109.4 . . ?
C16_1 C17_1 H17B_1 109.4 . . ?
H17A_1 C17_1 H17B_1 108.0 . . ?
C20_1 C18_1 C19_1 108.70(12) . . ?
C20_1 C18_1 C21_1 109.09(12) . . ?
C19_1 C18_1 C21_1 106.62(12) . . ?
C20_1 C18_1 P2_1 117.50(10) . . ?
C19_1 C18_1 P2_1 105.73(9) . . ?
C21_1 C18_1 P2_1 108.67(10) . . ?
C18_1 C19_1 H19A_1 109.5 . . ?
C18_1 C19_1 H19B_1 109.5 . . ?
H19A_1 C19_1 H19B_1 109.5 . . ?
C18_1 C19_1 H19C_1 109.5 . . ?
H19A_1 C19_1 H19C_1 109.5 . . ?
H19B_1 C19_1 H19C_1 109.5 . . ?
C18_1 C20_1 H20A_1 109.5 . . ?
C18_1 C20_1 H20B_1 109.5 . . ?
H20A_1 C20_1 H20B_1 109.5 . . ?
C18_1 C20_1 H20C_1 109.5 . . ?
H20A_1 C20_1 H20C_1 109.5 . . ?
H20B_1 C20_1 H20C_1 109.5 . . ?
C18_1 C21_1 H21A_1 109.5 . . ?
C18_1 C21_1 H21B_1 109.5 . . ?
H21A_1 C21_1 H21B_1 109.5 . . ?
C18_1 C21_1 H21C_1 109.5 . . ?
H21A_1 C21_1 H21C_1 109.5 . . ?
H21B_1 C21_1 H21C_1 109.5 . . ?
C25_1 C22_1 C23_1 109.97(11) . . ?
C25_1 C22_1 C24_1 107.09(11) . . ?
C23_1 C22_1 C24_1 107.34(12) . . ?
C25_1 C22_1 P2_1 111.91(10) . . ?
C23_1 C22_1 P2_1 116.53(9) . . ?
C24_1 C22_1 P2_1 103.27(9) . . ?
C22_1 C23_1 H23A_1 109.5 . . ?
C22_1 C23_1 H23B_1 109.5 . . ?
H23A_1 C23_1 H23B_1 109.5 . . ?
C22_1 C23_1 H23C_1 109.5 . . ?
H23A_1 C23_1 H23C_1 109.5 . . ?
H23B_1 C23_1 H23C_1 109.5 . . ?
C22_1 C24_1 H24A_1 109.5 . . ?
C22_1 C24_1 H24B_1 109.5 . . ?
H24A_1 C24_1 H24B_1 109.5 . . ?
C22_1 C24_1 H24C_1 109.5 . . ?
H24A_1 C24_1 H24C_1 109.5 . . ?
H24B_1 C24_1 H24C_1 109.5 . . ?
C22_1 C25_1 H25A_1 109.5 . . ?
C22_1 C25_1 H25B_1 109.5 . . ?
H25A_1 C25_1 H25B_1 109.5 . . ?
C22_1 C25_1 H25C_1 109.5 . . ?
H25A_1 C25_1 H25C_1 109.5 . . ?
H25B_1 C25_1 H25C_1 109.5 . . ?
N5 P1_2 N4 107.27(6) . . ?
N5 P1_2 N6 99.94(6) . . ?
N4 P1_2 N6 107.70(6) . . ?
N5 P1_2 C1_2 118.54(6) . . ?
N4 P1_2 C1_2 108.24(6) . . ?
N6 P1_2 C1_2 114.42(6) . . ?
C2_2 C1_2 P1_2 117.84(10) . . ?
C2_2 C1_2 P2_2 126.72(10) . . ?
P1_2 C1_2 P2_2 115.44(7) . . ?
C1_2 P2_2 C18_2 105.96(6) . . ?
C1_2 P2_2 C22_2 107.28(6) . . ?
C18_2 P2_2 C22_2 107.23(6) . . ?
C1_2 C2_2 H2A_2 109.5 . . ?
C1_2 C2_2 H2B_2 109.5 . . ?
H2A_2 C2_2 H2B_2 109.5 . . ?
C1_2 C2_2 H2C_2 109.5 . . ?
H2A_2 C2_2 H2C_2 109.5 . . ?
H2B_2 C2_2 H2C_2 109.5 . . ?
N4 C3_2 C4_2 110.29(12) . . ?
N4 C3_2 H3A_2 109.6 . . ?
C4_2 C3_2 H3A_2 109.6 . . ?
N4 C3_2 H3B_2 109.6 . . ?
C4_2 C3_2 H3B_2 109.6 . . ?
H3A_2 C3_2 H3B_2 108.1 . . ?
C3_2 C4_2 C5_2 111.21(12) . . ?
C3_2 C4_2 H4A_2 109.4 . . ?
C5_2 C4_2 H4A_2 109.4 . . ?
C3_2 C4_2 H4B_2 109.4 . . ?
C5_2 C4_2 H4B_2 109.4 . . ?
H4A_2 C4_2 H4B_2 108.0 . . ?
C6_2 C5_2 C4_2 110.10(12) . . ?
C6_2 C5_2 H5A_2 109.6 . . ?
C4_2 C5_2 H5A_2 109.6 . . ?
C6_2 C5_2 H5B_2 109.6 . . ?
C4_2 C5_2 H5B_2 109.6 . . ?
H5A_2 C5_2 H5B_2 108.2 . . ?
C7_2 C6_2 C5_2 111.22(12) . . ?
C7_2 C6_2 H6A_2 109.4 . . ?
C5_2 C6_2 H6A_2 109.4 . . ?
C7_2 C6_2 H6B_2 109.4 . . ?
C5_2 C6_2 H6B_2 109.4 . . ?
H6A_2 C6_2 H6B_2 108.0 . . ?
N4 C7_2 C6_2 110.90(11) . . ?
N4 C7_2 H7A_2 109.5 . . ?
C6_2 C7_2 H7A_2 109.5 . . ?
N4 C7_2 H7B_2 109.5 . . ?
C6_2 C7_2 H7B_2 109.5 . . ?
H7A_2 C7_2 H7B_2 108.0 . . ?
N5 C8_2 C9_2 110.13(12) . . ?
N5 C8_2 H8A_2 109.6 . . ?
C9_2 C8_2 H8A_2 109.6 . . ?
N5 C8_2 H8B_2 109.6 . . ?
C9_2 C8_2 H8B_2 109.6 . . ?
H8A_2 C8_2 H8B_2 108.1 . . ?
C8_2 C9_2 C10_2 110.95(13) . . ?
C8_2 C9_2 H9A_2 109.4 . . ?
C10_2 C9_2 H9A_2 109.4 . . ?
C8_2 C9_2 H9B_2 109.4 . . ?
C10_2 C9_2 H9B_2 109.4 . . ?
H9A_2 C9_2 H9B_2 108.0 . . ?
C9_2 C10_2 C11_2 110.22(12) . . ?
C9_2 C10_2 H10A_2 109.6 . . ?
C11_2 C10_2 H10A_2 109.6 . . ?
C9_2 C10_2 H10B_2 109.6 . . ?
C11_2 C10_2 H10B_2 109.6 . . ?
H10A_2 C10_2 H10B_2 108.1 . . ?
C10_2 C11_2 C12_2 110.65(12) . . ?
C10_2 C11_2 H11A_2 109.5 . . ?
C12_2 C11_2 H11A_2 109.5 . . ?
C10_2 C11_2 H11B_2 109.5 . . ?
C12_2 C11_2 H11B_2 109.5 . . ?
H11A_2 C11_2 H11B_2 108.1 . . ?
N5 C12_2 C11_2 109.91(12) . . ?
N5 C12_2 H12A_2 109.7 . . ?
C11_2 C12_2 H12A_2 109.7 . . ?
N5 C12_2 H12B_2 109.7 . . ?
C11_2 C12_2 H12B_2 109.7 . . ?
H12A_2 C12_2 H12B_2 108.2 . . ?
N6 C13_2 C14_2 111.16(12) . . ?
N6 C13_2 H13A_2 109.4 . . ?
C14_2 C13_2 H13A_2 109.4 . . ?
N6 C13_2 H13B_2 109.4 . . ?
C14_2 C13_2 H13B_2 109.4 . . ?
H13A_2 C13_2 H13B_2 108.0 . . ?
C13_2 C14_2 C15_2 109.97(12) . . ?
C13_2 C14_2 H14A_2 109.7 . . ?
C15_2 C14_2 H14A_2 109.7 . . ?
C13_2 C14_2 H14B_2 109.7 . . ?
C15_2 C14_2 H14B_2 109.7 . . ?
H14A_2 C14_2 H14B_2 108.2 . . ?
C14_2 C15_2 C16_2 109.40(12) . . ?
C14_2 C15_2 H15A_2 109.8 . . ?
C16_2 C15_2 H15A_2 109.8 . . ?
C14_2 C15_2 H15B_2 109.8 . . ?
C16_2 C15_2 H15B_2 109.8 . . ?
H15A_2 C15_2 H15B_2 108.2 . . ?
C15_2 C16_2 C17_2 111.21(13) . . ?
C15_2 C16_2 H16A_2 109.4 . . ?
C17_2 C16_2 H16A_2 109.4 . . ?
C15_2 C16_2 H16B_2 109.4 . . ?
C17_2 C16_2 H16B_2 109.4 . . ?
H16A_2 C16_2 H16B_2 108.0 . . ?
N6 C17_2 C16_2 110.93(11) . . ?
N6 C17_2 H17A_2 109.5 . . ?
C16_2 C17_2 H17A_2 109.5 . . ?
N6 C17_2 H17B_2 109.5 . . ?
C16_2 C17_2 H17B_2 109.5 . . ?
H17A_2 C17_2 H17B_2 108.0 . . ?
C21_2 C18_2 C19_2 108.64(12) . . ?
C21_2 C18_2 C20_2 109.18(12) . . ?
C19_2 C18_2 C20_2 106.95(12) . . ?
C21_2 C18_2 P2_2 117.38(10) . . ?
C19_2 C18_2 P2_2 105.68(9) . . ?
C20_2 C18_2 P2_2 108.51(10) . . ?
C18_2 C19_2 H19A_2 109.5 . . ?
C18_2 C19_2 H19B_2 109.5 . . ?
H19A_2 C19_2 H19B_2 109.5 . . ?
C18_2 C19_2 H19C_2 109.5 . . ?
H19A_2 C19_2 H19C_2 109.5 . . ?
H19B_2 C19_2 H19C_2 109.5 . . ?
C18_2 C20_2 H20A_2 109.5 . . ?
C18_2 C20_2 H20B_2 109.5 . . ?
H20A_2 C20_2 H20B_2 109.5 . . ?
C18_2 C20_2 H20C_2 109.5 . . ?
H20A_2 C20_2 H20C_2 109.5 . . ?
H20B_2 C20_2 H20C_2 109.5 . . ?
C18_2 C21_2 H21A_2 109.5 . . ?
C18_2 C21_2 H21B_2 109.5 . . ?
H21A_2 C21_2 H21B_2 109.5 . . ?
C18_2 C21_2 H21C_2 109.5 . . ?
H21A_2 C21_2 H21C_2 109.5 . . ?
H21B_2 C21_2 H21C_2 109.5 . . ?
C25_2 C22_2 C24_2 109.15(12) . . ?
C25_2 C22_2 C23_2 107.36(12) . . ?
C24_2 C22_2 C23_2 107.75(12) . . ?
C25_2 C22_2 P2_2 112.35(10) . . ?
C24_2 C22_2 P2_2 116.50(10) . . ?
C23_2 C22_2 P2_2 103.11(9) . . ?
C22_2 C23_2 H23A_2 109.5 . . ?
C22_2 C23_2 H23B_2 109.5 . . ?
H23A_2 C23_2 H23B_2 109.5 . . ?
C22_2 C23_2 H23C_2 109.5 . . ?
H23A_2 C23_2 H23C_2 109.5 . . ?
H23B_2 C23_2 H23C_2 109.5 . . ?
C22_2 C24_2 H24A_2 109.5 . . ?
C22_2 C24_2 H24B_2 109.5 . . ?
H24A_2 C24_2 H24B_2 109.5 . . ?
C22_2 C24_2 H24C_2 109.5 . . ?
H24A_2 C24_2 H24C_2 109.5 . . ?
H24B_2 C24_2 H24C_2 109.5 . . ?
C22_2 C25_2 H25A_2 109.5 . . ?
C22_2 C25_2 H25B_2 109.5 . . ?
H25A_2 C25_2 H25B_2 109.5 . . ?
C22_2 C25_2 H25C_2 109.5 . . ?
H25A_2 C25_2 H25C_2 109.5 . . ?
H25B_2 C25_2 H25C_2 109.5 . . ?
N3_3 P1_3 N1_3 107.87(6) . . ?
N3_3 P1_3 N2_3 99.29(6) . . ?
N1_3 P1_3 N2_3 107.54(6) . . ?
N3_3 P1_3 C1_3 118.43(6) . . ?
N1_3 P1_3 C1_3 107.55(6) . . ?
N2_3 P1_3 C1_3 115.46(6) . . ?
C3_3 N1_3 C7_3 111.51(11) . . ?
C3_3 N1_3 P1_3 123.14(9) . . ?
C7_3 N1_3 P1_3 122.02(9) . . ?
C2_3 C1_3 P1_3 117.44(10) . . ?
C2_3 C1_3 P2_3 126.94(10) . . ?
P1_3 C1_3 P2_3 115.50(7) . . ?
C1_3 P2_3 C22_3 106.56(6) . . ?
C1_3 P2_3 C18_3 107.08(6) . . ?
C22_3 P2_3 C18_3 107.34(7) . . ?
C12_3 N2_3 C8_3 111.93(11) . . ?
C12_3 N2_3 P1_3 120.48(9) . . ?
C8_3 N2_3 P1_3 125.47(9) . . ?
C1_3 C2_3 H2A_3 109.5 . . ?
C1_3 C2_3 H2B_3 109.5 . . ?
H2A_3 C2_3 H2B_3 109.5 . . ?
C1_3 C2_3 H2C_3 109.5 . . ?
H2A_3 C2_3 H2C_3 109.5 . . ?
H2B_3 C2_3 H2C_3 109.5 . . ?
C17_3 N3_3 C13_3 111.96(10) . . ?
C17_3 N3_3 P1_3 121.03(9) . . ?
C13_3 N3_3 P1_3 121.88(9) . . ?
N1_3 C3_3 C4_3 110.88(11) . . ?
N1_3 C3_3 H3A_3 109.5 . . ?
C4_3 C3_3 H3A_3 109.5 . . ?
N1_3 C3_3 H3B_3 109.5 . . ?
C4_3 C3_3 H3B_3 109.5 . . ?
H3A_3 C3_3 H3B_3 108.1 . . ?
C3_3 C4_3 C5_3 111.21(12) . . ?
C3_3 C4_3 H4A_3 109.4 . . ?
C5_3 C4_3 H4A_3 109.4 . . ?
C3_3 C4_3 H4B_3 109.4 . . ?
C5_3 C4_3 H4B_3 109.4 . . ?
H4A_3 C4_3 H4B_3 108.0 . . ?
C4_3 C5_3 C6_3 109.89(12) . . ?
C4_3 C5_3 H5A_3 109.7 . . ?
C6_3 C5_3 H5A_3 109.7 . . ?
C4_3 C5_3 H5B_3 109.7 . . ?
C6_3 C5_3 H5B_3 109.7 . . ?
H5A_3 C5_3 H5B_3 108.2 . . ?
C7_3 C6_3 C5_3 111.11(12) . . ?
C7_3 C6_3 H6A_3 109.4 . . ?
C5_3 C6_3 H6A_3 109.4 . . ?
C7_3 C6_3 H6B_3 109.4 . . ?
C5_3 C6_3 H6B_3 109.4 . . ?
H6A_3 C6_3 H6B_3 108.0 . . ?
N1_3 C7_3 C6_3 110.76(11) . . ?
N1_3 C7_3 H7A_3 109.5 . . ?
C6_3 C7_3 H7A_3 109.5 . . ?
N1_3 C7_3 H7B_3 109.5 . . ?
C6_3 C7_3 H7B_3 109.5 . . ?
H7A_3 C7_3 H7B_3 108.1 . . ?
N2_3 C8_3 C9_3 111.26(12) . . ?
N2_3 C8_3 H8A_3 109.4 . . ?
C9_3 C8_3 H8A_3 109.4 . . ?
N2_3 C8_3 H8B_3 109.4 . . ?
C9_3 C8_3 H8B_3 109.4 . . ?
H8A_3 C8_3 H8B_3 108.0 . . ?
C8_3 C9_3 C10_3 110.82(12) . . ?
C8_3 C9_3 H9A_3 109.5 . . ?
C10_3 C9_3 H9A_3 109.5 . . ?
C8_3 C9_3 H9B_3 109.5 . . ?
C10_3 C9_3 H9B_3 109.5 . . ?
H9A_3 C9_3 H9B_3 108.1 . . ?
C9_3 C10_3 C11_3 109.97(12) . . ?
C9_3 C10_3 H10A_3 109.7 . . ?
C11_3 C10_3 H10A_3 109.7 . . ?
C9_3 C10_3 H10B_3 109.7 . . ?
C11_3 C10_3 H10B_3 109.7 . . ?
H10A_3 C10_3 H10B_3 108.2 . . ?
C12_3 C11_3 C10_3 111.09(12) . . ?
C12_3 C11_3 H11A_3 109.4 . . ?
C10_3 C11_3 H11A_3 109.4 . . ?
C12_3 C11_3 H11B_3 109.4 . . ?
C10_3 C11_3 H11B_3 109.4 . . ?
H11A_3 C11_3 H11B_3 108.0 . . ?
N2_3 C12_3 C11_3 111.13(11) . . ?
N2_3 C12_3 H12A_3 109.4 . . ?
C11_3 C12_3 H12A_3 109.4 . . ?
N2_3 C12_3 H12B_3 109.4 . . ?
C11_3 C12_3 H12B_3 109.4 . . ?
H12A_3 C12_3 H12B_3 108.0 . . ?
N3_3 C13_3 C14_3 110.62(11) . . ?
N3_3 C13_3 H13A_3 109.5 . . ?
C14_3 C13_3 H13A_3 109.5 . . ?
N3_3 C13_3 H13B_3 109.5 . . ?
C14_3 C13_3 H13B_3 109.5 . . ?
H13A_3 C13_3 H13B_3 108.1 . . ?
C13_3 C14_3 C15_3 110.62(12) . . ?
C13_3 C14_3 H14A_3 109.5 . . ?
C15_3 C14_3 H14A_3 109.5 . . ?
C13_3 C14_3 H14B_3 109.5 . . ?
C15_3 C14_3 H14B_3 109.5 . . ?
H14A_3 C14_3 H14B_3 108.1 . . ?
C16_3 C15_3 C14_3 110.46(12) . . ?
C16_3 C15_3 H15A_3 109.6 . . ?
C14_3 C15_3 H15A_3 109.6 . . ?
C16_3 C15_3 H15B_3 109.6 . . ?
C14_3 C15_3 H15B_3 109.6 . . ?
H15A_3 C15_3 H15B_3 108.1 . . ?
C15_3 C16_3 C17_3 111.10(12) . . ?
C15_3 C16_3 H16A_3 109.4 . . ?
C17_3 C16_3 H16A_3 109.4 . . ?
C15_3 C16_3 H16B_3 109.4 . . ?
C17_3 C16_3 H16B_3 109.4 . . ?
H16A_3 C16_3 H16B_3 108.0 . . ?
N3_3 C17_3 C16_3 109.69(11) . . ?
N3_3 C17_3 H17A_3 109.7 . . ?
C16_3 C17_3 H17A_3 109.7 . . ?
N3_3 C17_3 H17B_3 109.7 . . ?
C16_3 C17_3 H17B_3 109.7 . . ?
H17A_3 C17_3 H17B_3 108.2 . . ?
C20_3 C18_3 C19_3 107.07(12) . . ?
C20_3 C18_3 C21_3 109.09(12) . . ?
C19_3 C18_3 C21_3 107.18(13) . . ?
C20_3 C18_3 P2_3 110.87(10) . . ?
C19_3 C18_3 P2_3 103.78(10) . . ?
C21_3 C18_3 P2_3 118.14(10) . . ?
C18_3 C19_3 H19A_3 109.5 . . ?
C18_3 C19_3 H19B_3 109.5 . . ?
H19A_3 C19_3 H19B_3 109.5 . . ?
C18_3 C19_3 H19C_3 109.5 . . ?
H19A_3 C19_3 H19C_3 109.5 . . ?
H19B_3 C19_3 H19C_3 109.5 . . ?
C18_3 C20_3 H20A_3 109.5 . . ?
C18_3 C20_3 H20B_3 109.5 . . ?
H20A_3 C20_3 H20B_3 109.5 . . ?
C18_3 C20_3 H20C_3 109.5 . . ?
H20A_3 C20_3 H20C_3 109.5 . . ?
H20B_3 C20_3 H20C_3 109.5 . . ?
C18_3 C21_3 H21A_3 109.5 . . ?
C18_3 C21_3 H21B_3 109.5 . . ?
H21A_3 C21_3 H21B_3 109.5 . . ?
C18_3 C21_3 H21C_3 109.5 . . ?
H21A_3 C21_3 H21C_3 109.5 . . ?
H21B_3 C21_3 H21C_3 109.5 . . ?
C24_3 C22_3 C23_3 108.50(13) . . ?
C24_3 C22_3 C25_3 109.00(12) . . ?
C23_3 C22_3 C25_3 107.57(13) . . ?
C24_3 C22_3 P2_3 117.01(11) . . ?
C23_3 C22_3 P2_3 105.70(10) . . ?
C25_3 C22_3 P2_3 108.65(10) . . ?
C22_3 C23_3 H23A_3 109.5 . . ?
C22_3 C23_3 H23B_3 109.5 . . ?
H23A_3 C23_3 H23B_3 109.5 . . ?
C22_3 C23_3 H23C_3 109.5 . . ?
H23A_3 C23_3 H23C_3 109.5 . . ?
H23B_3 C23_3 H23C_3 109.5 . . ?
C22_3 C24_3 H24A_3 109.5 . . ?
C22_3 C24_3 H24B_3 109.5 . . ?
H24A_3 C24_3 H24B_3 109.5 . . ?
C22_3 C24_3 H24C_3 109.5 . . ?
H24A_3 C24_3 H24C_3 109.5 . . ?
H24B_3 C24_3 H24C_3 109.5 . . ?
C22_3 C25_3 H25A_3 109.5 . . ?
C22_3 C25_3 H25B_3 109.5 . . ?
H25A_3 C25_3 H25B_3 109.5 . . ?
C22_3 C25_3 H25C_3 109.5 . . ?
H25A_3 C25_3 H25C_3 109.5 . . ?
H25B_3 C25_3 H25C_3 109.5 . . ?

loop_
_geom_bond_atom_site_label_1
_geom_bond_atom_site_label_2
_geom_bond_distance
_geom_bond_site_symmetry_2
_geom_bond_publ_flag
N1 C7 1.4653(18) . ?
N1 C3 1.4726(17) . ?
N1 P1 1.6711(11) . ?
C1 C2 1.5321(18) . ?
C1 P1 1.6925(13) . ?
C1 P2 1.7793(14) . ?
N2 C12 1.4647(18) . ?
N2 C8 1.4702(18) . ?
N2 P1 1.6867(12) . ?
C2 H2A 0.9800 . ?
C2 H2B 0.9800 . ?
C2 H2C 0.9800 . ?
N3 C13 1.4646(17) . ?
N3 C17 1.4740(17) . ?
N3 P1 1.6669(11) . ?
N4 C3_2 1.4690(18) . ?
N4 C7_2 1.4697(17) . ?
N4 P1_2 1.6744(12) . ?
N5 C12_2 1.4658(18) . ?
N5 C8_2 1.4724(17) . ?
N5 P1_2 1.6690(11) . ?
N6 C13_2 1.4663(18) . ?
N6 C17_2 1.4689(18) . ?
N6 P1_2 1.6817(12) . ?
C3 C4 1.5234(19) . ?
C3 H3A 0.9900 . ?
C3 H3B 0.9900 . ?
C4 C5 1.526(2) . ?
C4 H4A 0.9900 . ?
C4 H4B 0.9900 . ?
C5 C6 1.525(2) . ?
C5 H5A 0.9900 . ?
C5 H5B 0.9900 . ?
C6 C7 1.5273(19) . ?
C6 H6A 0.9900 . ?
C6 H6B 0.9900 . ?
C7 H7A 0.9900 . ?
C7 H7B 0.9900 . ?
C8 C9 1.5242(19) . ?
C8 H8A 0.9900 . ?
C8 H8B 0.9900 . ?
C9 C10 1.527(2) . ?
C9 H9A 0.9900 . ?
C9 H9B 0.9900 . ?
C10 C11 1.523(2) . ?
C10 H10A 0.9900 . ?
C10 H10B 0.9900 . ?
C11 C12 1.531(2) . ?
C11 H11A 0.9900 . ?
C11 H11B 0.9900 . ?
C12 H12A 0.9900 . ?
C12 H12B 0.9900 . ?
C13 C14 1.5335(19) . ?
C13 H13A 0.9900 . ?
C13 H13B 0.9900 . ?
C14 C15 1.527(2) . ?
C14 H14A 0.9900 . ?
C14 H14B 0.9900 . ?
C15 C16 1.529(2) . ?
C15 H15A 0.9900 . ?
C15 H15B 0.9900 . ?
C16 C17 1.527(2) . ?
C16 H16A 0.9900 . ?
C16 H16B 0.9900 . ?
C17 H17A 0.9900 . ?
C17 H17B 0.9900 . ?
C18 C19 1.529(2) . ?
C18 C20 1.530(2) . ?
C18 C21 1.540(2) . ?
C18 P2 1.9120(15) . ?
C19 H19A 0.9800 . ?
C19 H19B 0.9800 . ?
C19 H19C 0.9800 . ?
C20 H20A 0.9800 . ?
C20 H20B 0.9800 . ?
C20 H20C 0.9800 . ?
P2 C22 1.9156(15) . ?
C21 H21A 0.9800 . ?
C21 H21B 0.9800 . ?
C21 H21C 0.9800 . ?
C22 C25 1.529(2) . ?
C22 C23 1.534(2) . ?
C22 C24 1.534(2) . ?
C23 H23A 0.9800 . ?
C23 H23B 0.9800 . ?
C23 H23C 0.9800 . ?
C24 H24A 0.9800 . ?
C24 H24B 0.9800 . ?
C24 H24C 0.9800 . ?
C25 H25A 0.9800 . ?
C25 H25B 0.9800 . ?
C25 H25C 0.9800 . ?
P1_1 N2_1 1.6657(11) . ?
P1_1 N1_1 1.6745(11) . ?
P1_1 N3_1 1.6832(12) . ?
P1_1 C1_1 1.6928(13) . ?
N1_1 C7_1 1.4673(18) . ?
N1_1 C3_1 1.4719(18) . ?
C1_1 C2_1 1.5273(18) . ?
C1_1 P2_1 1.7841(14) . ?
P2_1 C18_1 1.9067(14) . ?
P2_1 C22_1 1.9100(14) . ?
N2_1 C8_1 1.4656(18) . ?
N2_1 C12_1 1.4736(17) . ?
C2_1 H2A_1 0.9800 . ?
C2_1 H2B_1 0.9800 . ?
C2_1 H2C_1 0.9800 . ?
N3_1 C13_1 1.4691(18) . ?
N3_1 C17_1 1.4711(18) . ?
C3_1 C4_1 1.5262(18) . ?
C3_1 H3A_1 0.9900 . ?
C3_1 H3B_1 0.9900 . ?
C4_1 C5_1 1.528(2) . ?
C4_1 H4A_1 0.9900 . ?
C4_1 H4B_1 0.9900 . ?
C5_1 C6_1 1.529(2) . ?
C5_1 H5A_1 0.9900 . ?
C5_1 H5B_1 0.9900 . ?
C6_1 C7_1 1.5281(19) . ?
C6_1 H6A_1 0.9900 . ?
C6_1 H6B_1 0.9900 . ?
C7_1 H7A_1 0.9900 . ?
C7_1 H7B_1 0.9900 . ?
C8_1 C9_1 1.528(2) . ?
C8_1 H8A_1 0.9900 . ?
C8_1 H8B_1 0.9900 . ?
C9_1 C10_1 1.525(2) . ?
C9_1 H9A_1 0.9900 . ?
C9_1 H9B_1 0.9900 . ?
C10_1 C11_1 1.531(2) . ?
C10_1 H10A_1 0.9900 . ?
C10_1 H10B_1 0.9900 . ?
C11_1 C12_1 1.525(2) . ?
C11_1 H11A_1 0.9900 . ?
C11_1 H11B_1 0.9900 . ?
C12_1 H12A_1 0.9900 . ?
C12_1 H12B_1 0.9900 . ?
C13_1 C14_1 1.525(2) . ?
C13_1 H13A_1 0.9900 . ?
C13_1 H13B_1 0.9900 . ?
C14_1 C15_1 1.527(2) . ?
C14_1 H14A_1 0.9900 . ?
C14_1 H14B_1 0.9900 . ?
C15_1 C16_1 1.532(2) . ?
C15_1 H15A_1 0.9900 . ?
C15_1 H15B_1 0.9900 . ?
C16_1 C17_1 1.527(2) . ?
C16_1 H16A_1 0.9900 . ?
C16_1 H16B_1 0.9900 . ?
C17_1 H17A_1 0.9900 . ?
C17_1 H17B_1 0.9900 . ?
C18_1 C20_1 1.527(2) . ?
C18_1 C19_1 1.539(2) . ?
C18_1 C21_1 1.541(2) . ?
C19_1 H19A_1 0.9800 . ?
C19_1 H19B_1 0.9800 . ?
C19_1 H19C_1 0.9800 . ?
C20_1 H20A_1 0.9800 . ?
C20_1 H20B_1 0.9800 . ?
C20_1 H20C_1 0.9800 . ?
C21_1 H21A_1 0.9800 . ?
C21_1 H21B_1 0.9800 . ?
C21_1 H21C_1 0.9800 . ?
C22_1 C25_1 1.5308(19) . ?
C22_1 C23_1 1.5316(19) . ?
C22_1 C24_1 1.5357(19) . ?
C23_1 H23A_1 0.9800 . ?
C23_1 H23B_1 0.9800 . ?
C23_1 H23C_1 0.9800 . ?
C24_1 H24A_1 0.9800 . ?
C24_1 H24B_1 0.9800 . ?
C24_1 H24C_1 0.9800 . ?
C25_1 H25A_1 0.9800 . ?
C25_1 H25B_1 0.9800 . ?
C25_1 H25C_1 0.9800 . ?
P1_2 C1_2 1.6920(13) . ?
C1_2 C2_2 1.5316(18) . ?
C1_2 P2_2 1.7829(14) . ?
P2_2 C18_2 1.9077(14) . ?
P2_2 C22_2 1.9124(14) . ?
C2_2 H2A_2 0.9800 . ?
C2_2 H2B_2 0.9800 . ?
C2_2 H2C_2 0.9800 . ?
C3_2 C4_2 1.5285(19) . ?
C3_2 H3A_2 0.9900 . ?
C3_2 H3B_2 0.9900 . ?
C4_2 C5_2 1.529(2) . ?
C4_2 H4A_2 0.9900 . ?
C4_2 H4B_2 0.9900 . ?
C5_2 C6_2 1.528(2) . ?
C5_2 H5A_2 0.9900 . ?
C5_2 H5B_2 0.9900 . ?
C6_2 C7_2 1.5264(18) . ?
C6_2 H6A_2 0.9900 . ?
C6_2 H6B_2 0.9900 . ?
C7_2 H7A_2 0.9900 . ?
C7_2 H7B_2 0.9900 . ?
C8_2 C9_2 1.526(2) . ?
C8_2 H8A_2 0.9900 . ?
C8_2 H8B_2 0.9900 . ?
C9_2 C10_2 1.528(2) . ?
C9_2 H9A_2 0.9900 . ?
C9_2 H9B_2 0.9900 . ?
C10_2 C11_2 1.529(2) . ?
C10_2 H10A_2 0.9900 . ?
C10_2 H10B_2 0.9900 . ?
C11_2 C12_2 1.529(2) . ?
C11_2 H11A_2 0.9900 . ?
C11_2 H11B_2 0.9900 . ?
C12_2 H12A_2 0.9900 . ?
C12_2 H12B_2 0.9900 . ?
C13_2 C14_2 1.524(2) . ?
C13_2 H13A_2 0.9900 . ?
C13_2 H13B_2 0.9900 . ?
C14_2 C15_2 1.527(2) . ?
C14_2 H14A_2 0.9900 . ?
C14_2 H14B_2 0.9900 . ?
C15_2 C16_2 1.529(2) . ?
C15_2 H15A_2 0.9900 . ?
C15_2 H15B_2 0.9900 . ?
C16_2 C17_2 1.529(2) . ?
C16_2 H16A_2 0.9900 . ?
C16_2 H16B_2 0.9900 . ?
C17_2 H17A_2 0.9900 . ?
C17_2 H17B_2 0.9900 . ?
C18_2 C21_2 1.532(2) . ?
C18_2 C19_2 1.536(2) . ?
C18_2 C20_2 1.539(2) . ?
C19_2 H19A_2 0.9800 . ?
C19_2 H19B_2 0.9800 . ?
C19_2 H19C_2 0.9800 . ?
C20_2 H20A_2 0.9800 . ?
C20_2 H20B_2 0.9800 . ?
C20_2 H20C_2 0.9800 . ?
C21_2 H21A_2 0.9800 . ?
C21_2 H21B_2 0.9800 . ?
C21_2 H21C_2 0.9800 . ?
C22_2 C25_2 1.533(2) . ?
C22_2 C24_2 1.5331(19) . ?
C22_2 C23_2 1.536(2) . ?
C23_2 H23A_2 0.9800 . ?
C23_2 H23B_2 0.9800 . ?
C23_2 H23C_2 0.9800 . ?
C24_2 H24A_2 0.9800 . ?
C24_2 H24B_2 0.9800 . ?
C24_2 H24C_2 0.9800 . ?
C25_2 H25A_2 0.9800 . ?
C25_2 H25B_2 0.9800 . ?
C25_2 H25C_2 0.9800 . ?
P1_3 N3_3 1.6636(11) . ?
P1_3 N1_3 1.6707(11) . ?
P1_3 N2_3 1.6833(12) . ?
P1_3 C1_3 1.6938(14) . ?
N1_3 C3_3 1.4670(17) . ?
N1_3 C7_3 1.4715(17) . ?
C1_3 C2_3 1.5289(18) . ?
C1_3 P2_3 1.7796(14) . ?
P2_3 C22_3 1.9126(15) . ?
P2_3 C18_3 1.9164(15) . ?
N2_3 C12_3 1.4664(17) . ?
N2_3 C8_3 1.4684(18) . ?
C2_3 H2A_3 0.9800 . ?
C2_3 H2B_3 0.9800 . ?
C2_3 H2C_3 0.9800 . ?
N3_3 C17_3 1.4667(18) . ?
N3_3 C13_3 1.4750(17) . ?
C3_3 C4_3 1.5236(19) . ?
C3_3 H3A_3 0.9900 . ?
C3_3 H3B_3 0.9900 . ?
C4_3 C5_3 1.527(2) . ?
C4_3 H4A_3 0.9900 . ?
C4_3 H4B_3 0.9900 . ?
C5_3 C6_3 1.530(2) . ?
C5_3 H5A_3 0.9900 . ?
C5_3 H5B_3 0.9900 . ?
C6_3 C7_3 1.5256(18) . ?
C6_3 H6A_3 0.9900 . ?
C6_3 H6B_3 0.9900 . ?
C7_3 H7A_3 0.9900 . ?
C7_3 H7B_3 0.9900 . ?
C8_3 C9_3 1.5256(19) . ?
C8_3 H8A_3 0.9900 . ?
C8_3 H8B_3 0.9900 . ?
C9_3 C10_3 1.527(2) . ?
C9_3 H9A_3 0.9900 . ?
C9_3 H9B_3 0.9900 . ?
C10_3 C11_3 1.528(2) . ?
C10_3 H10A_3 0.9900 . ?
C10_3 H10B_3 0.9900 . ?
C11_3 C12_3 1.527(2) . ?
C11_3 H11A_3 0.9900 . ?
C11_3 H11B_3 0.9900 . ?
C12_3 H12A_3 0.9900 . ?
C12_3 H12B_3 0.9900 . ?
C13_3 C14_3 1.5272(19) . ?
C13_3 H13A_3 0.9900 . ?
C13_3 H13B_3 0.9900 . ?
C14_3 C15_3 1.532(2) . ?
C14_3 H14A_3 0.9900 . ?
C14_3 H14B_3 0.9900 . ?
C15_3 C16_3 1.523(2) . ?
C15_3 H15A_3 0.9900 . ?
C15_3 H15B_3 0.9900 . ?
C16_3 C17_3 1.5312(19) . ?
C16_3 H16A_3 0.9900 . ?
C16_3 H16B_3 0.9900 . ?
C17_3 H17A_3 0.9900 . ?
C17_3 H17B_3 0.9900 . ?
C18_3 C20_3 1.531(2) . ?
C18_3 C19_3 1.534(2) . ?
C18_3 C21_3 1.538(2) . ?
C19_3 H19A_3 0.9800 . ?
C19_3 H19B_3 0.9800 . ?
C19_3 H19C_3 0.9800 . ?
C20_3 H20A_3 0.9800 . ?
C20_3 H20B_3 0.9800 . ?
C20_3 H20C_3 0.9800 . ?
C21_3 H21A_3 0.9800 . ?
C21_3 H21B_3 0.9800 . ?
C21_3 H21C_3 0.9800 . ?
C22_3 C24_3 1.527(2) . ?
C22_3 C23_3 1.529(2) . ?
C22_3 C25_3 1.541(2) . ?
C23_3 H23A_3 0.9800 . ?
C23_3 H23B_3 0.9800 . ?
C23_3 H23C_3 0.9800 . ?
C24_3 H24A_3 0.9800 . ?
C24_3 H24B_3 0.9800 . ?
C24_3 H24C_3 0.9800 . ?
C25_3 H25A_3 0.9800 . ?
C25_3 H25B_3 0.9800 . ?
C25_3 H25C_3 0.9800 . ?

loop_
_geom_torsion_atom_site_label_1
_geom_torsion_atom_site_label_2
_geom_torsion_atom_site_label_3
_geom_torsion_atom_site_label_4
_geom_torsion
_geom_torsion_site_symmetry_1
_geom_torsion_site_symmetry_2
_geom_torsion_site_symmetry_3
_geom_torsion_site_symmetry_4
_geom_torsion_publ_flag
C7 N1 C3 C4 -58.49(15) . . . . ?
P1 N1 C3 C4 142.44(10) . . . . ?
N1 C3 C4 C5 55.97(16) . . . . ?
C3 C4 C5 C6 -53.58(17) . . . . ?
C4 C5 C6 C7 53.63(17) . . . . ?
C3 N1 C7 C6 58.75(15) . . . . ?
P1 N1 C7 C6 -142.57(11) . . . . ?
C5 C6 C7 N1 -56.47(17) . . . . ?
C12 N2 C8 C9 58.85(15) . . . . ?
P1 N2 C8 C9 -138.50(11) . . . . ?
N2 C8 C9 C10 -57.11(15) . . . . ?
C8 C9 C10 C11 54.29(16) . . . . ?
C13 N3 P1 N1 -41.20(12) . . . . ?
C17 N3 P1 N1 165.76(10) . . . . ?
C13 N3 P1 N2 -152.74(10) . . . . ?
C17 N3 P1 N2 54.22(11) . . . . ?
C13 N3 P1 C1 81.33(12) . . . . ?
C17 N3 P1 C1 -71.71(12) . . . . ?
C7 N1 P1 N3 -63.24(12) . . . . ?
C3 N1 P1 N3 93.42(11) . . . . ?
C7 N1 P1 N2 42.69(12) . . . . ?
C3 N1 P1 N2 -160.65(10) . . . . ?
C7 N1 P1 C1 167.68(11) . . . . ?
C3 N1 P1 C1 -35.65(12) . . . . ?
C12 N2 P1 N3 -156.54(10) . . . . ?
C8 N2 P1 N3 42.21(12) . . . . ?
C12 N2 P1 N1 91.42(11) . . . . ?
C8 N2 P1 N1 -69.84(12) . . . . ?
C12 N2 P1 C1 -28.57(13) . . . . ?
C8 N2 P1 C1 170.17(10) . . . . ?
C2 C1 P1 N3 -174.07(10) . . . . ?
P2 C1 P1 N3 9.88(11) . . . . ?
C2 C1 P1 N1 -51.40(12) . . . . ?
P2 C1 P1 N1 132.55(8) . . . . ?
C2 C1 P1 N2 68.41(12) . . . . ?
P2 C1 P1 N2 -107.65(8) . . . . ?
C9 C10 C11 C12 -53.56(16) . . . . ?
C8 N2 C12 C11 -57.30(15) . . . . ?
P1 N2 C12 C11 139.13(11) . . . . ?
C10 C11 C12 N2 55.05(16) . . . . ?
C17 N3 C13 C14 -60.07(15) . . . . ?
P1 N3 C13 C14 144.46(10) . . . . ?
N3 C13 C14 C15 57.24(16) . . . . ?
C13 C14 C15 C16 -54.33(17) . . . . ?
C14 C15 C16 C17 53.26(17) . . . . ?
C13 N3 C17 C16 59.55(15) . . . . ?
P1 N3 C17 C16 -145.28(10) . . . . ?
C15 C16 C17 N3 -55.34(16) . . . . ?
C2 C1 P2 C18 -54.18(14) . . . . ?
P1 C1 P2 C18 121.43(8) . . . . ?
C2 C1 P2 C22 60.87(14) . . . . ?
P1 C1 P2 C22 -123.52(8) . . . . ?
N2_1 P1_1 N1_1 C7_1 -62.14(12) . . . . ?
N3_1 P1_1 N1_1 C7_1 44.71(12) . . . . ?
C1_1 P1_1 N1_1 C7_1 169.27(11) . . . . ?
N2_1 P1_1 N1_1 C3_1 93.66(11) . . . . ?
N3_1 P1_1 N1_1 C3_1 -159.49(10) . . . . ?
C1_1 P1_1 N1_1 C3_1 -34.93(12) . . . . ?
N2_1 P1_1 C1_1 C2_1 -164.99(10) . . . . ?
N1_1 P1_1 C1_1 C2_1 -42.95(12) . . . . ?
N3_1 P1_1 C1_1 C2_1 77.37(12) . . . . ?
N2_1 P1_1 C1_1 P2_1 14.65(11) . . . . ?
N1_1 P1_1 C1_1 P2_1 136.68(7) . . . . ?
N3_1 P1_1 C1_1 P2_1 -102.99(8) . . . . ?
C2_1 C1_1 P2_1 C18_1 45.07(14) . . . . ?
P1_1 C1_1 P2_1 C18_1 -134.53(8) . . . . ?
C2_1 C1_1 P2_1 C22_1 -69.04(13) . . . . ?
P1_1 C1_1 P2_1 C22_1 111.36(8) . . . . ?
N1_1 P1_1 N2_1 C8_1 -51.10(11) . . . . ?
N3_1 P1_1 N2_1 C8_1 -163.34(10) . . . . ?
C1_1 P1_1 N2_1 C8_1 71.48(12) . . . . ?
N1_1 P1_1 N2_1 C12_1 159.77(10) . . . . ?
N3_1 P1_1 N2_1 C12_1 47.53(12) . . . . ?
C1_1 P1_1 N2_1 C12_1 -77.65(12) . . . . ?
N2_1 P1_1 N3_1 C13_1 46.22(12) . . . . ?
N1_1 P1_1 N3_1 C13_1 -65.58(12) . . . . ?
C1_1 P1_1 N3_1 C13_1 173.82(11) . . . . ?
N2_1 P1_1 N3_1 C17_1 -156.69(10) . . . . ?
N1_1 P1_1 N3_1 C17_1 91.51(11) . . . . ?
C1_1 P1_1 N3_1 C17_1 -29.10(12) . . . . ?
C7_1 N1_1 C3_1 C4_1 -60.90(15) . . . . ?
P1_1 N1_1 C3_1 C4_1 140.53(10) . . . . ?
N1_1 C3_1 C4_1 C5_1 56.91(16) . . . . ?
C3_1 C4_1 C5_1 C6_1 -52.71(16) . . . . ?
C4_1 C5_1 C6_1 C7_1 52.69(17) . . . . ?
C3_1 N1_1 C7_1 C6_1 60.66(15) . . . . ?
P1_1 N1_1 C7_1 C6_1 -141.21(10) . . . . ?
C5_1 C6_1 C7_1 N1_1 -56.74(16) . . . . ?
C12_1 N2_1 C8_1 C9_1 -60.69(15) . . . . ?
P1_1 N2_1 C8_1 C9_1 146.74(10) . . . . ?
N2_1 C8_1 C9_1 C10_1 56.99(16) . . . . ?
C8_1 C9_1 C10_1 C11_1 -53.73(17) . . . . ?
C9_1 C10_1 C11_1 C12_1 53.61(17) . . . . ?
C8_1 N2_1 C12_1 C11_1 60.84(15) . . . . ?
P1_1 N2_1 C12_1 C11_1 -148.13(10) . . . . ?
C10_1 C11_1 C12_1 N2_1 -56.75(16) . . . . ?
C17_1 N3_1 C13_1 C14_1 58.37(15) . . . . ?
P1_1 N3_1 C13_1 C14_1 -143.28(11) . . . . ?
N3_1 C13_1 C14_1 C15_1 -57.46(16) . . . . ?
C13_1 C14_1 C15_1 C16_1 55.22(16) . . . . ?
C14_1 C15_1 C16_1 C17_1 -54.33(16) . . . . ?
C13_1 N3_1 C17_1 C16_1 -56.72(15) . . . . ?
P1_1 N3_1 C17_1 C16_1 143.33(10) . . . . ?
C15_1 C16_1 C17_1 N3_1 54.83(16) . . . . ?
C12_2 N5 P1_2 N4 -49.81(11) . . . . ?
C8_2 N5 P1_2 N4 159.73(11) . . . . ?
C12_2 N5 P1_2 N6 -162.01(10) . . . . ?
C8_2 N5 P1_2 N6 47.54(12) . . . . ?
C12_2 N5 P1_2 C1_2 73.02(12) . . . . ?
C8_2 N5 P1_2 C1_2 -77.43(12) . . . . ?
C3_2 N4 P1_2 N5 -65.51(12) . . . . ?
C7_2 N4 P1_2 N5 90.32(11) . . . . ?
C3_2 N4 P1_2 N6 41.30(12) . . . . ?
C7_2 N4 P1_2 N6 -162.88(10) . . . . ?
C3_2 N4 P1_2 C1_2 165.50(11) . . . . ?
C7_2 N4 P1_2 C1_2 -38.68(12) . . . . ?
C13_2 N6 P1_2 N5 45.89(12) . . . . ?
C17_2 N6 P1_2 N5 -155.48(10) . . . . ?
C13_2 N6 P1_2 N4 -65.97(12) . . . . ?
C17_2 N6 P1_2 N4 92.66(11) . . . . ?
C13_2 N6 P1_2 C1_2 173.65(11) . . . . ?
C17_2 N6 P1_2 C1_2 -27.72(13) . . . . ?
N5 P1_2 C1_2 C2_2 -164.61(10) . . . . ?
N4 P1_2 C1_2 C2_2 -42.26(12) . . . . ?
N6 P1_2 C1_2 C2_2 77.82(12) . . . . ?
N5 P1_2 C1_2 P2_2 15.28(11) . . . . ?
N4 P1_2 C1_2 P2_2 137.63(7) . . . . ?
N6 P1_2 C1_2 P2_2 -102.29(8) . . . . ?
C2_2 C1_2 P2_2 C18_2 44.22(14) . . . . ?
P1_2 C1_2 P2_2 C18_2 -135.66(8) . . . . ?
C2_2 C1_2 P2_2 C22_2 -70.08(13) . . . . ?
P1_2 C1_2 P2_2 C22_2 110.04(8) . . . . ?
C7_2 N4 C3_2 C4_2 60.67(15) . . . . ?
P1_2 N4 C3_2 C4_2 -141.27(11) . . . . ?
N4 C3_2 C4_2 C5_2 -57.17(17) . . . . ?
C3_2 C4_2 C5_2 C6_2 52.86(17) . . . . ?
C4_2 C5_2 C6_2 C7_2 -52.23(16) . . . . ?
C3_2 N4 C7_2 C6_2 -60.36(15) . . . . ?
P1_2 N4 C7_2 C6_2 141.01(11) . . . . ?
C5_2 C6_2 C7_2 N4 56.18(16) . . . . ?
C12_2 N5 C8_2 C9_2 60.64(15) . . . . ?
P1_2 N5 C8_2 C9_2 -147.04(11) . . . . ?
N5 C8_2 C9_2 C10_2 -56.38(16) . . . . ?
C8_2 C9_2 C10_2 C11_2 53.44(17) . . . . ?
C9_2 C10_2 C11_2 C12_2 -53.85(17) . . . . ?
C8_2 N5 C12_2 C11_2 -61.10(15) . . . . ?
P1_2 N5 C12_2 C11_2 145.07(10) . . . . ?
C10_2 C11_2 C12_2 N5 57.40(16) . . . . ?
C17_2 N6 C13_2 C14_2 58.25(15) . . . . ?
P1_2 N6 C13_2 C14_2 -141.85(11) . . . . ?
N6 C13_2 C14_2 C15_2 -57.86(16) . . . . ?
C13_2 C14_2 C15_2 C16_2 56.12(16) . . . . ?
C14_2 C15_2 C16_2 C17_2 -55.17(16) . . . . ?
C13_2 N6 C17_2 C16_2 -56.41(15) . . . . ?
P1_2 N6 C17_2 C16_2 142.34(10) . . . . ?
C15_2 C16_2 C17_2 N6 55.03(16) . . . . ?
N3_3 P1_3 N1_3 C3_3 61.38(12) . . . . ?
N2_3 P1_3 N1_3 C3_3 -44.87(12) . . . . ?
C1_3 P1_3 N1_3 C3_3 -169.81(11) . . . . ?
N3_3 P1_3 N1_3 C7_3 -96.26(11) . . . . ?
N2_3 P1_3 N1_3 C7_3 157.48(10) . . . . ?
C1_3 P1_3 N1_3 C7_3 32.54(12) . . . . ?
N3_3 P1_3 C1_3 C2_3 174.79(10) . . . . ?
N1_3 P1_3 C1_3 C2_3 52.30(12) . . . . ?
N2_3 P1_3 C1_3 C2_3 -67.75(12) . . . . ?
N3_3 P1_3 C1_3 P2_3 -8.98(11) . . . . ?
N1_3 P1_3 C1_3 P2_3 -131.48(8) . . . . ?
N2_3 P1_3 C1_3 P2_3 108.47(8) . . . . ?
C2_3 C1_3 P2_3 C22_3 52.64(14) . . . . ?
P1_3 C1_3 P2_3 C22_3 -123.17(9) . . . . ?
C2_3 C1_3 P2_3 C18_3 -61.99(14) . . . . ?
P1_3 C1_3 P2_3 C18_3 122.20(8) . . . . ?
N3_3 P1_3 N2_3 C12_3 154.40(10) . . . . ?
N1_3 P1_3 N2_3 C12_3 -93.40(11) . . . . ?
C1_3 P1_3 N2_3 C12_3 26.65(13) . . . . ?
N3_3 P1_3 N2_3 C8_3 -43.53(12) . . . . ?
N1_3 P1_3 N2_3 C8_3 68.67(12) . . . . ?
C1_3 P1_3 N2_3 C8_3 -171.27(11) . . . . ?
N1_3 P1_3 N3_3 C17_3 42.25(12) . . . . ?
N2_3 P1_3 N3_3 C17_3 154.19(10) . . . . ?
C1_3 P1_3 N3_3 C17_3 -80.09(12) . . . . ?
N1_3 P1_3 N3_3 C13_3 -165.13(10) . . . . ?
N2_3 P1_3 N3_3 C13_3 -53.19(11) . . . . ?
C1_3 P1_3 N3_3 C13_3 72.54(12) . . . . ?
C7_3 N1_3 C3_3 C4_3 -59.17(15) . . . . ?
P1_3 N1_3 C3_3 C4_3 141.11(11) . . . . ?
N1_3 C3_3 C4_3 C5_3 56.42(16) . . . . ?
C3_3 C4_3 C5_3 C6_3 -53.37(16) . . . . ?
C4_3 C5_3 C6_3 C7_3 53.36(16) . . . . ?
C3_3 N1_3 C7_3 C6_3 59.14(15) . . . . ?
P1_3 N1_3 C7_3 C6_3 -140.88(10) . . . . ?
C5_3 C6_3 C7_3 N1_3 -56.29(16) . . . . ?
C12_3 N2_3 C8_3 C9_3 -58.14(15) . . . . ?
P1_3 N2_3 C8_3 C9_3 138.47(11) . . . . ?
N2_3 C8_3 C9_3 C10_3 56.13(16) . . . . ?
C8_3 C9_3 C10_3 C11_3 -53.92(16) . . . . ?
C9_3 C10_3 C11_3 C12_3 53.84(15) . . . . ?
C8_3 N2_3 C12_3 C11_3 57.83(15) . . . . ?
P1_3 N2_3 C12_3 C11_3 -137.85(11) . . . . ?
C10_3 C11_3 C12_3 N2_3 -55.79(15) . . . . ?
C17_3 N3_3 C13_3 C14_3 -59.97(15) . . . . ?
P1_3 N3_3 C13_3 C14_3 145.17(10) . . . . ?
N3_3 C13_3 C14_3 C15_3 55.64(15) . . . . ?
C13_3 C14_3 C15_3 C16_3 -53.18(17) . . . . ?
C14_3 C15_3 C16_3 C17_3 54.11(17) . . . . ?
C13_3 N3_3 C17_3 C16_3 60.12(15) . . . . ?
P1_3 N3_3 C17_3 C16_3 -144.78(10) . . . . ?
C15_3 C16_3 C17_3 N3_3 -57.07(16) . . . . ?

loop_
_exptl_oxdiff_crystal_face_indexfrac_h
_exptl_oxdiff_crystal_face_indexfrac_k
_exptl_oxdiff_crystal_face_indexfrac_l
_exptl_oxdiff_crystal_face_x
_exptl_oxdiff_crystal_face_y
_exptl_oxdiff_crystal_face_z
-0.9999 2.0004 2.0005 -0.0892 -0.0234 -0.2466
6.5143 11.0727 8.1073 -0.9400 -0.2793 -0.1960
10.0668 8.1831 4.5915 -0.8908 -0.2641 0.3698
-10.5654 -3.7043 -0.4769 0.6276 0.1855 -0.7561
-9.4172 -9.2560 -5.7185 0.9341 0.2771 -0.2253
-5.2034 -1.7124 7.9253 0.4145 -0.4862 -0.7693
-4.9437 8.4948 -0.4453 -0.4799 0.5598 -0.6755
-6.6517 6.6259 3.1859 -0.2310 0.2683 -0.9352
5.5323 1.0809 -7.8434 -0.3768 0.4422 0.8139
0.4982 7.1853 -6.2910 -0.6457 0.7553 0.1121
6.6656 -6.5896 -3.2320 0.2272 -0.2638 0.9374
-1.0007 1.8462 11.5346 0.0555 -0.7109 -0.7011
4.1676 -3.1963 -9.4359 -0.0310 0.4057 0.9135
-1.2592 -0.7691 -12.0558 -0.0679 0.8640 0.4988
7.8117 -3.0447 7.6312 0.0732 -0.9152 0.3962
8.7496 -3.8998 4.3400 0.0601 -0.7466 0.6625
0.7039 -7.5080 -10.7650 0.3917 0.4118 0.8228
-11.2539 -2.0664 -3.7102 0.4822 0.5102 -0.7122
-4.8044 -8.2827 -12.2402 0.6147 0.6477 0.4501
6.9916 9.5094 10.7382 -0.8016 -0.5513 -0.2314
11.1923 5.4455 5.5516 -0.7090 -0.4888 0.5083
3.3695 -8.7164 -6.6985 0.4499 -0.0125 0.8930
-9.4163 -6.1077 0.4038 0.7823 -0.0193 -0.6226
4.9544 -8.4838 0.4659 0.4790 -0.5611 0.6751
1.0498 11.6018 3.9673 -0.8539 0.2038 -0.4789
5.7072 10.4636 0.9065 -0.9674 0.2317 0.1021
8.1183 6.6153 -1.9580 -0.7986 0.1919 0.5705
-9.6925 1.9163 -5.7091 0.1019 0.7840 -0.6123
